data_7031060
loop_
_publ_author_name
'Sindlinger, Christian P.'
'Stasch, Andreas'

_publ_section_title
;
 Syntheses, structures and flexible coordination of sterically demanding
 di- and &quot;tri&quot;-lithiated methandiides.
;
_journal_issue 38
_journal_name_full 'Dalton transactions (Cambridge, England : 2003)'
_journal_page_first 14334
_journal_page_last 14345
_journal_paper_doi 10.1039/c4dt01185f
_journal_volume 43
_journal_year 2014
_chemical_formula_sum 'C66.5 H88.5 Li3 N2 O4 P2'
_chemical_formula_weight 1062.65
_chemical_name_systematic
; 
 ? 
;
_space_group_IT_number 2
_symmetry_cell_setting triclinic
_symmetry_space_group_name_Hall '-P 1'
_symmetry_space_group_name_H-M 'P -1'
_atom_sites_solution_hydrogens geom
_atom_sites_solution_primary direct
_atom_sites_solution_secondary difmap
_audit_creation_method SHELXL-97
_cell_angle_alpha 88.59(3)
_cell_angle_beta 88.44(3)
_cell_angle_gamma 79.17(3)
_cell_formula_units_Z 4
_cell_length_a 13.564(3)
_cell_length_b 19.665(4)
_cell_length_c 23.258(5)
_cell_measurement_reflns_used 51591
_cell_measurement_temperature 100(2)
_cell_measurement_theta_max 31.50
_cell_measurement_theta_min 0.88
_cell_volume 6090(2)
_computing_cell_refinement 'XDS (Kabsch, 1993)'
_computing_data_collection 'BluIce (McPhillips, 2002)'
_computing_data_reduction 'XDS (Kabsch, 1993)'
_computing_molecular_graphics 'X-Seed (Barbour, 1999)'
_computing_publication_material 'CIFTAB (Sheldrick, 1997)'
_computing_structure_refinement 'SHELXL-97 (Sheldrick, 1997)'
_computing_structure_solution 'SHELXS-97 (Sheldrick, 1990)'
_diffrn_ambient_temperature 100(2)
_diffrn_measured_fraction_theta_full 0.993
_diffrn_measured_fraction_theta_max 0.847
_diffrn_measurement_device_type 'ADSC quantum 210r'
_diffrn_radiation_monochromator 'Silicon Double Crystal'
_diffrn_radiation_source 'Australian Synchrotron'
_diffrn_radiation_type synchrotron
_diffrn_radiation_wavelength 0.71090
_diffrn_reflns_av_R_equivalents 0.0680
_diffrn_reflns_av_sigmaI/netI 0.0578
_diffrn_reflns_limit_h_max 19
_diffrn_reflns_limit_h_min -19
_diffrn_reflns_limit_k_max 28
_diffrn_reflns_limit_k_min -28
_diffrn_reflns_limit_l_max 33
_diffrn_reflns_limit_l_min -33
_diffrn_reflns_number 125112
_diffrn_reflns_theta_full 25.00
_diffrn_reflns_theta_max 31.50
_diffrn_reflns_theta_min 0.88
_exptl_absorpt_coefficient_mu 0.119
_exptl_absorpt_correction_T_max 0.9964
_exptl_absorpt_correction_T_min 0.9905
_exptl_absorpt_correction_type multi-scan
_exptl_absorpt_process_details 'SADABS (Sheldrick, 2008)'
_exptl_crystal_colour 'light yellow'
_exptl_crystal_density_diffrn 1.159
_exptl_crystal_density_method 'not measured'
_exptl_crystal_description block
_exptl_crystal_F_000 2290
_exptl_crystal_size_max 0.08
_exptl_crystal_size_mid 0.05
_exptl_crystal_size_min 0.03
_refine_diff_density_max 0.815
_refine_diff_density_min -0.481
_refine_diff_density_rms 0.065
_refine_ls_extinction_coef 0.0358(10)
_refine_ls_extinction_expression Fc^*^=kFc[1+0.001xFc^2^\l^3^/sin(2\q)]^-1/4^
_refine_ls_extinction_method SHELXL
_refine_ls_goodness_of_fit_ref 1.026
_refine_ls_hydrogen_treatment constr
_refine_ls_matrix_type full
_refine_ls_number_parameters 1534
_refine_ls_number_reflns 34301
_refine_ls_number_restraints 50
_refine_ls_restrained_S_all 1.029
_refine_ls_R_factor_all 0.0833
_refine_ls_R_factor_gt 0.0566
_refine_ls_shift/su_max 0.001
_refine_ls_shift/su_mean 0.000
_refine_ls_structure_factor_coef Fsqd
_refine_ls_weighting_details 'calc w=1/[\s^2^(Fo^2^)+(0.0766P)^2^+2.2040P] where P=(Fo^2^+2Fc^2^)/3'
_refine_ls_weighting_scheme calc
_refine_ls_wR_factor_gt 0.1406
_refine_ls_wR_factor_ref 0.1558
_reflns_number_gt 24850
_reflns_number_total 34301
_reflns_threshold_expression >2sigma(I)
_cod_data_source_file c4dt01185f2.cif
_cod_data_source_block compound9
_cod_depositor_comments 'Adding full bibliography for 7031052--7031060.cif.'
_cod_original_formula_sum 'C66.50 H88.50 Li3 N2 O4 P2'
_cod_database_code 7031060

loop_
_symmetry_equiv_pos_as_xyz
'x, y, z'
'-x, -y, -z'

loop_
_atom_site_label
_atom_site_type_symbol
_atom_site_fract_x
_atom_site_fract_y
_atom_site_fract_z
_atom_site_U_iso_or_equiv
_atom_site_adp_type
_atom_site_occupancy
_atom_site_symmetry_multiplicity
_atom_site_calc_flag
_atom_site_refinement_flags
_atom_site_disorder_assembly
_atom_site_disorder_group
P1 P 0.02115(3) 0.21135(2) 0.814571(17) 0.02084(9) Uani 1 1 d . . .
O1 O -0.29288(9) 0.24053(7) 0.91972(5) 0.0315(3) Uani 1 1 d . . .
N1 N -0.09683(10) 0.20909(7) 0.82398(6) 0.0236(3) Uani 1 1 d . . .
C1 C 0.06312(12) 0.27770(8) 0.84399(7) 0.0222(3) Uani 1 1 d . . .
Li1 Li -0.1578(2) 0.25036(16) 0.89369(13) 0.0281(6) Uani 1 1 d . . .
P2 P 0.02399(3) 0.31809(2) 0.905483(16) 0.01906(8) Uani 1 1 d . . .
O2 O 0.06693(13) 0.41566(8) 0.71344(7) 0.0447(4) Uani 1 1 d D . .
N2 N -0.07871(10) 0.30266(7) 0.93568(6) 0.0217(3) Uani 1 1 d . . .
C2 C 0.06453(12) 0.20818(9) 0.73891(7) 0.0253(3) Uani 1 1 d . A .
Li2 Li 0.1012(3) 0.34307(17) 0.77215(14) 0.0329(6) Uani 1 1 d . A .
P3 P 0.61744(3) 0.30044(2) 0.343039(17) 0.01989(8) Uani 1 1 d . B .
O3 O 0.24943(10) 0.35122(7) 0.79503(6) 0.0344(3) Uani 1 1 d . . .
N3 N 0.53543(10) 0.29712(7) 0.29465(6) 0.0228(3) Uani 1 1 d . B .
C3 C 0.14217(15) 0.24506(10) 0.72421(7) 0.0305(4) Uani 1 1 d . . .
Li3 Li 0.2165(2) 0.25163(17) 0.80664(14) 0.0319(6) Uani 1 1 d . A .
P4 P 0.54132(3) 0.19605(2) 0.421755(17) 0.02116(9) Uani 1 1 d . . .
O4 O 0.34366(11) 0.18438(8) 0.81681(6) 0.0414(3) Uani 1 1 d . . .
N4 N 0.43363(10) 0.20760(7) 0.39061(6) 0.0225(3) Uani 1 1 d . . .
C4 C 0.17343(17) 0.23978(11) 0.66561(8) 0.0384(4) Uani 1 1 d . A .
H4 H 0.2249 0.2638 0.6529 0.046 Uiso 1 1 calc R . .
Li4 Li 0.4232(2) 0.25452(16) 0.31689(12) 0.0280(6) Uani 1 1 d . B .
O5 O 0.30784(10) 0.25859(8) 0.26790(6) 0.0358(3) Uani 1 1 d D . .
C5 C 0.13377(17) 0.20182(11) 0.62563(8) 0.0389(4) Uani 1 1 d . . .
H5 H 0.1571 0.2010 0.5867 0.047 Uiso 1 1 calc R A .
Li5 Li 0.7638(3) 0.25745(17) 0.43765(15) 0.0356(7) Uani 1 1 d . . .
C6 C 0.06005(15) 0.16517(12) 0.64282(8) 0.0408(5) Uani 1 1 d . A .
H6 H 0.0334 0.1382 0.6160 0.049 Uiso 1 1 calc R . .
Li6 Li 0.7663(2) 0.17770(17) 0.35469(16) 0.0361(7) Uani 1 1 d . B .
O7 O 0.83082(12) 0.17961(8) 0.48842(6) 0.0421(3) Uani 1 1 d . C .
C7 C 0.02531(14) 0.16800(11) 0.69956(8) 0.0351(4) Uani 1 1 d . . .
H7 H -0.0250 0.1427 0.7117 0.042 Uiso 1 1 calc R A .
O8 O 0.85980(10) 0.10462(7) 0.31361(6) 0.0378(3) Uani 1 1 d . . .
C8 C 0.09180(13) 0.12770(9) 0.84235(8) 0.0274(3) Uani 1 1 d . . .
C9 C 0.14615(14) 0.07593(10) 0.80770(10) 0.0352(4) Uani 1 1 d . . .
H9 H 0.1488 0.0832 0.7672 0.042 Uiso 1 1 calc R . .
C10 C 0.19659(17) 0.01364(11) 0.83180(12) 0.0476(5) Uani 1 1 d . . .
H10 H 0.2335 -0.0209 0.8076 0.057 Uiso 1 1 calc R . .
C11 C 0.19310(18) 0.00199(12) 0.89039(13) 0.0538(6) Uani 1 1 d . . .
H11 H 0.2265 -0.0407 0.9066 0.065 Uiso 1 1 calc R . .
C12 C 0.14031(18) 0.05319(12) 0.92575(11) 0.0491(6) Uani 1 1 d . . .
H12 H 0.1381 0.0456 0.9662 0.059 Uiso 1 1 calc R . .
C13 C 0.09082(15) 0.11545(10) 0.90194(9) 0.0357(4) Uani 1 1 d . . .
H13 H 0.0558 0.1502 0.9265 0.043 Uiso 1 1 calc R . .
C14 C 0.01177(12) 0.41216(8) 0.88842(7) 0.0222(3) Uani 1 1 d . . .
C15 C -0.05007(13) 0.43770(9) 0.84255(7) 0.0268(3) Uani 1 1 d . . .
H15 H -0.0825 0.4069 0.8225 0.032 Uiso 1 1 calc R . .
C16 C -0.06508(14) 0.50690(10) 0.82562(8) 0.0327(4) Uani 1 1 d . . .
H16 H -0.1082 0.5232 0.7947 0.039 Uiso 1 1 calc R . .
C17 C -0.01686(14) 0.55260(9) 0.85401(9) 0.0333(4) Uani 1 1 d . . .
H17 H -0.0268 0.6000 0.8424 0.040 Uiso 1 1 calc R . .
C18 C 0.04529(14) 0.52864(9) 0.89899(8) 0.0311(4) Uani 1 1 d . . .
H18 H 0.0787 0.5595 0.9182 0.037 Uiso 1 1 calc R . .
C19 C 0.05916(13) 0.45916(9) 0.91634(7) 0.0255(3) Uani 1 1 d . . .
H19 H 0.1015 0.4434 0.9477 0.031 Uiso 1 1 calc R . .
C20 C 0.12387(12) 0.30514(8) 0.95925(6) 0.0215(3) Uani 1 1 d . . .
C21 C 0.21021(12) 0.25557(9) 0.94998(7) 0.0263(3) Uani 1 1 d . . .
H21 H 0.2165 0.2288 0.9162 0.032 Uiso 1 1 calc R . .
C22 C 0.28753(14) 0.24437(11) 0.98915(8) 0.0325(4) Uani 1 1 d . . .
H22 H 0.3455 0.2099 0.9821 0.039 Uiso 1 1 calc R . .
C23 C 0.28003(14) 0.28359(10) 1.03865(8) 0.0321(4) Uani 1 1 d . . .
H23 H 0.3339 0.2776 1.0647 0.039 Uiso 1 1 calc R . .
C24 C 0.19334(14) 0.33139(10) 1.04942(7) 0.0291(3) Uani 1 1 d . . .
H24 H 0.1870 0.3575 1.0836 0.035 Uiso 1 1 calc R . .
C25 C 0.11511(13) 0.34176(9) 1.01061(7) 0.0246(3) Uani 1 1 d . . .
H25 H 0.0553 0.3740 1.0191 0.030 Uiso 1 1 calc R . .
C26 C -0.16185(12) 0.18009(9) 0.79017(7) 0.0247(3) Uani 1 1 d . . .
C27 C -0.21342(13) 0.22028(10) 0.74459(7) 0.0280(3) Uani 1 1 d . . .
C28 C -0.28325(15) 0.19335(11) 0.71339(8) 0.0360(4) Uani 1 1 d . . .
H28 H -0.3171 0.2202 0.6828 0.043 Uiso 1 1 calc R . .
C29 C -0.30419(16) 0.12815(12) 0.72611(9) 0.0409(5) Uani 1 1 d . . .
H29 H -0.3511 0.1102 0.7041 0.049 Uiso 1 1 calc R . .
C30 C -0.25606(15) 0.08959(11) 0.77109(9) 0.0370(4) Uani 1 1 d . . .
H30 H -0.2711 0.0452 0.7800 0.044 Uiso 1 1 calc R . .
C31 C -0.18570(14) 0.11420(9) 0.80393(8) 0.0293(3) Uani 1 1 d . . .
C32 C -0.19556(14) 0.29345(10) 0.73251(8) 0.0300(4) Uani 1 1 d . . .
H32 H -0.1235 0.2936 0.7404 0.036 Uiso 1 1 calc R . .
C33 C -0.25940(15) 0.34434(10) 0.77363(9) 0.0382(4) Uani 1 1 d . . .
H33A H -0.3307 0.3444 0.7677 0.057 Uiso 1 1 calc R . .
H33B H -0.2456 0.3909 0.7661 0.057 Uiso 1 1 calc R . .
H33C H -0.2428 0.3302 0.8134 0.057 Uiso 1 1 calc R . .
C34 C -0.2140(2) 0.31832(14) 0.67028(10) 0.0544(6) Uani 1 1 d . . .
H34A H -0.2852 0.3216 0.6619 0.082 Uiso 1 1 calc R . .
H34B H -0.1731 0.2854 0.6443 0.082 Uiso 1 1 calc R . .
H34C H -0.1956 0.3639 0.6648 0.082 Uiso 1 1 calc R . .
C35 C -0.13831(15) 0.07049(10) 0.85418(9) 0.0350(4) Uani 1 1 d . . .
H35 H -0.0909 0.0966 0.8722 0.042 Uiso 1 1 calc R . .
C36 C -0.21587(19) 0.05868(13) 0.90046(10) 0.0475(5) Uani 1 1 d . . .
H36A H -0.2514 0.1034 0.9145 0.071 Uiso 1 1 calc R . .
H36B H -0.1818 0.0314 0.9324 0.071 Uiso 1 1 calc R . .
H36C H -0.2641 0.0336 0.8841 0.071 Uiso 1 1 calc R . .
C37 C -0.07725(19) 0.00114(11) 0.83510(12) 0.0501(6) Uani 1 1 d . . .
H37A H -0.1223 -0.0270 0.8194 0.075 Uiso 1 1 calc R . .
H37B H -0.0425 -0.0232 0.8682 0.075 Uiso 1 1 calc R . .
H37C H -0.0278 0.0091 0.8054 0.075 Uiso 1 1 calc R . .
C38 C -0.12369(12) 0.32487(9) 0.98932(7) 0.0231(3) Uani 1 1 d . . .
C39 C -0.20319(13) 0.38310(9) 0.99268(7) 0.0260(3) Uani 1 1 d . . .
C40 C -0.25408(14) 0.39965(11) 1.04503(8) 0.0337(4) Uani 1 1 d . . .
H40 H -0.3079 0.4383 1.0466 0.040 Uiso 1 1 calc R . .
C41 C -0.22791(16) 0.36098(12) 1.09475(8) 0.0382(4) Uani 1 1 d . . .
H41 H -0.2622 0.3734 1.1302 0.046 Uiso 1 1 calc R . .
C42 C -0.15097(16) 0.30409(11) 1.09175(8) 0.0353(4) Uani 1 1 d . . .
H42 H -0.1323 0.2778 1.1259 0.042 Uiso 1 1 calc R . .
C43 C -0.09948(13) 0.28385(9) 1.04010(7) 0.0274(3) Uani 1 1 d . . .
C44 C -0.24010(13) 0.42649(9) 0.93992(8) 0.0287(3) Uani 1 1 d . . .
H44 H -0.1974 0.4071 0.9063 0.034 Uiso 1 1 calc R . .
C45 C -0.34955(15) 0.42275(11) 0.92689(10) 0.0380(4) Uani 1 1 d . . .
H45A H -0.3564 0.3742 0.9245 0.057 Uiso 1 1 calc R . .
H45B H -0.3680 0.4467 0.8902 0.057 Uiso 1 1 calc R . .
H45C H -0.3940 0.4450 0.9577 0.057 Uiso 1 1 calc R . .
C46 C -0.22903(15) 0.50197(10) 0.94562(9) 0.0353(4) Uani 1 1 d . . .
H46A H -0.2711 0.5226 0.9780 0.053 Uiso 1 1 calc R . .
H46B H -0.2503 0.5277 0.9101 0.053 Uiso 1 1 calc R . .
H46C H -0.1587 0.5039 0.9525 0.053 Uiso 1 1 calc R . .
C47 C -0.02579(14) 0.21555(10) 1.03795(8) 0.0311(4) Uani 1 1 d . . .
H47 H 0.0228 0.2187 1.0053 0.037 Uiso 1 1 calc R . .
C48 C -0.08151(16) 0.15642(10) 1.02542(9) 0.0365(4) Uani 1 1 d . . .
H48A H -0.1306 0.1528 1.0565 0.055 Uiso 1 1 calc R . .
H48B H -0.0331 0.1127 1.0229 0.055 Uiso 1 1 calc R . .
H48C H -0.1162 0.1661 0.9889 0.055 Uiso 1 1 calc R . .
C49 C 0.03450(19) 0.19819(13) 1.09271(10) 0.0491(6) Uani 1 1 d . . .
H49A H 0.0641 0.2379 1.1029 0.074 Uiso 1 1 calc R . .
H49B H 0.0880 0.1580 1.0861 0.074 Uiso 1 1 calc R . .
H49C H -0.0100 0.1876 1.1242 0.074 Uiso 1 1 calc R . .
C50 C -0.37344(14) 0.23771(12) 0.88039(8) 0.0352(4) Uani 1 1 d . . .
H50A H -0.3512 0.2023 0.8509 0.042 Uiso 1 1 calc R . .
H50B H -0.3950 0.2832 0.8608 0.042 Uiso 1 1 calc R . .
C51 C -0.45828(15) 0.21886(12) 0.91718(9) 0.0400(5) Uani 1 1 d . . .
H51A H -0.4514 0.1680 0.9219 0.048 Uiso 1 1 calc R . .
H51B H -0.5244 0.2381 0.9006 0.048 Uiso 1 1 calc R . .
C52 C -0.44510(15) 0.25254(13) 0.97409(9) 0.0410(5) Uani 1 1 d . . .
H52A H -0.4731 0.3028 0.9728 0.049 Uiso 1 1 calc R . .
H52B H -0.4770 0.2305 1.0065 0.049 Uiso 1 1 calc R . .
C53 C -0.33136(15) 0.23879(12) 0.97863(8) 0.0353(4) Uani 1 1 d . . .
H53A H -0.3096 0.2749 1.0016 0.042 Uiso 1 1 calc R . .
H53B H -0.3071 0.1930 0.9971 0.042 Uiso 1 1 calc R . .
C54 C 0.0931(10) 0.4833(4) 0.7146(5) 0.036(2) Uani 0.342(7) 1 d PD A 1
H54A H 0.1542 0.4830 0.7370 0.044 Uiso 0.342(7) 1 calc PR A 1
H54B H 0.0373 0.5183 0.7302 0.044 Uiso 0.342(7) 1 calc PR A 1
C55A C 0.0067(5) 0.5215(2) 0.66637(19) 0.081(2) Uani 0.658(7) 1 d PD A 2
H55A H -0.0488 0.5447 0.6917 0.098 Uiso 0.658(7) 1 calc PR A 2
H55B H 0.0297 0.5568 0.6409 0.098 Uiso 0.658(7) 1 calc PR A 2
C56 C 0.0382(9) 0.4595(6) 0.6213(4) 0.068(3) Uani 0.342(7) 1 d PDU A 1
H56A H 0.0729 0.4278 0.5916 0.082 Uiso 0.342(7) 1 calc PR A 1
H56B H -0.0150 0.4938 0.6028 0.082 Uiso 0.342(7) 1 calc PR A 1
C57 C -0.0064(8) 0.4192(6) 0.6693(4) 0.073(4) Uani 0.342(7) 1 d PD A 1
H57A H -0.0731 0.4442 0.6825 0.088 Uiso 0.342(7) 1 calc PR A 1
H57B H -0.0124 0.3724 0.6568 0.088 Uiso 0.342(7) 1 calc PR A 1
C58 C 0.27810(17) 0.38900(13) 0.84277(10) 0.0449(5) Uani 1 1 d . A .
H58A H 0.2655 0.3657 0.8797 0.054 Uiso 1 1 calc R . .
H58B H 0.2386 0.4368 0.8430 0.054 Uiso 1 1 calc R . .
C59 C 0.3885(2) 0.39045(18) 0.83498(15) 0.0715(9) Uani 1 1 d . . .
H59A H 0.4266 0.3678 0.8682 0.086 Uiso 1 1 calc R A .
H59B H 0.3997 0.4387 0.8309 0.086 Uiso 1 1 calc R . .
C60 C 0.42037(19) 0.35024(17) 0.77965(14) 0.0646(8) Uani 1 1 d . A .
H60A H 0.4686 0.3720 0.7563 0.078 Uiso 1 1 calc R . .
H60B H 0.4510 0.3015 0.7884 0.078 Uiso 1 1 calc R . .
C61 C 0.32250(17) 0.35508(14) 0.74923(10) 0.0487(5) Uani 1 1 d . A .
H61A H 0.3057 0.3994 0.7273 0.058 Uiso 1 1 calc R . .
H61B H 0.3259 0.3163 0.7225 0.058 Uiso 1 1 calc R . .
C62 C 0.3973(2) 0.16295(15) 0.76371(11) 0.0621(8) Uani 1 1 d . A .
H62A H 0.4589 0.1830 0.7597 0.075 Uiso 1 1 calc R . .
H62B H 0.3546 0.1781 0.7302 0.075 Uiso 1 1 calc R . .
C63 C 0.4235(2) 0.08516(14) 0.76759(11) 0.0542(6) Uani 1 1 d . . .
H63A H 0.3669 0.0637 0.7559 0.065 Uiso 1 1 calc R A .
H63B H 0.4838 0.0669 0.7437 0.065 Uiso 1 1 calc R . .
C64 C 0.44345(19) 0.07350(13) 0.83070(11) 0.0518(6) Uani 1 1 d . A .
H64A H 0.5116 0.0806 0.8398 0.062 Uiso 1 1 calc R . .
H64B H 0.4360 0.0263 0.8434 0.062 Uiso 1 1 calc R . .
C65 C 0.36349(14) 0.12793(10) 0.85824(8) 0.0337(4) Uani 1 1 d . A .
H65A H 0.3019 0.1091 0.8669 0.040 Uiso 1 1 calc R . .
H65B H 0.3877 0.1437 0.8945 0.040 Uiso 1 1 calc R . .
C66 C 0.63033(12) 0.23669(9) 0.39369(7) 0.0243(3) Uani 1 1 d . B .
C67 C 0.74390(12) 0.30351(8) 0.31474(7) 0.0250(3) Uani 1 1 d . . .
C68 C 0.82575(14) 0.27362(10) 0.34991(9) 0.0334(4) Uani 1 1 d . B .
C69 C 0.91863(15) 0.28990(11) 0.33110(11) 0.0415(5) Uani 1 1 d . . .
H69 H 0.9762 0.2725 0.3531 0.050 Uiso 1 1 calc R C .
C70 C 0.93048(15) 0.32993(12) 0.28217(10) 0.0430(5) Uani 1 1 d . C .
H70 H 0.9947 0.3400 0.2722 0.052 Uiso 1 1 calc R . .
C71 C 0.84890(15) 0.35534(11) 0.24765(9) 0.0377(4) Uani 1 1 d . . .
H71 H 0.8573 0.3809 0.2133 0.045 Uiso 1 1 calc R C .
C72 C 0.75519(14) 0.34248(10) 0.26453(8) 0.0308(4) Uani 1 1 d . C .
H72 H 0.6984 0.3602 0.2420 0.037 Uiso 1 1 calc R . .
C73 C 0.58648(13) 0.38759(9) 0.37514(7) 0.0259(3) Uani 1 1 d . . .
C74 C 0.49702(15) 0.40297(10) 0.40745(8) 0.0345(4) Uani 1 1 d . C .
H74 H 0.4572 0.3684 0.4133 0.041 Uiso 1 1 calc R . .
C75 C 0.46497(19) 0.46758(12) 0.43124(10) 0.0465(5) Uani 1 1 d . . .
H75 H 0.4037 0.4769 0.4529 0.056 Uiso 1 1 calc R C .
C76 C 0.5224(2) 0.51844(11) 0.42345(10) 0.0480(5) Uani 1 1 d . C .
H76 H 0.5004 0.5629 0.4394 0.058 Uiso 1 1 calc R . .
C77 C 0.6118(2) 0.50433(11) 0.39234(9) 0.0435(5) Uani 1 1 d . . .
H77 H 0.6517 0.5390 0.3873 0.052 Uiso 1 1 calc R C .
C78 C 0.64378(16) 0.43932(10) 0.36824(8) 0.0333(4) Uani 1 1 d . C .
H78 H 0.7054 0.4302 0.3469 0.040 Uiso 1 1 calc R . .
C79 C 0.60046(12) 0.10327(9) 0.42165(7) 0.0248(3) Uani 1 1 d . . .
C80 C 0.63168(13) 0.07581(9) 0.36731(8) 0.0295(3) Uani 1 1 d . . .
H80 H 0.6206 0.1049 0.3340 0.035 Uiso 1 1 calc R . .
C81 C 0.67821(15) 0.00719(10) 0.36149(9) 0.0359(4) Uani 1 1 d . . .
H81 H 0.6972 -0.0105 0.3244 0.043 Uiso 1 1 calc R . .
C82 C 0.69720(15) -0.03580(10) 0.40992(10) 0.0383(4) Uani 1 1 d . . .
H82 H 0.7300 -0.0827 0.4061 0.046 Uiso 1 1 calc R . .
C83 C 0.66799(15) -0.00982(10) 0.46359(9) 0.0352(4) Uani 1 1 d . . .
H83 H 0.6808 -0.0390 0.4967 0.042 Uiso 1 1 calc R . .
C84 C 0.61973(14) 0.05905(9) 0.46965(8) 0.0290(3) Uani 1 1 d . . .
H84 H 0.5998 0.0760 0.5069 0.035 Uiso 1 1 calc R . .
C85 C 0.51660(13) 0.21182(9) 0.49925(7) 0.0246(3) Uani 1 1 d . . .
C86 C 0.55304(14) 0.26542(9) 0.52459(7) 0.0283(3) Uani 1 1 d . . .
H86 H 0.5914 0.2923 0.5020 0.034 Uiso 1 1 calc R . .
C87 C 0.53392(15) 0.28002(10) 0.58265(8) 0.0337(4) Uani 1 1 d . . .
H87 H 0.5582 0.3172 0.5992 0.040 Uiso 1 1 calc R . .
C88 C 0.47918(15) 0.24005(10) 0.61645(8) 0.0342(4) Uani 1 1 d . . .
H88 H 0.4680 0.2489 0.6563 0.041 Uiso 1 1 calc R . .
C89 C 0.44128(15) 0.18737(10) 0.59166(7) 0.0322(4) Uani 1 1 d . . .
H89 H 0.4032 0.1605 0.6144 0.039 Uiso 1 1 calc R . .
C90 C 0.45887(13) 0.17368(9) 0.53332(7) 0.0273(3) Uani 1 1 d . . .
H90 H 0.4314 0.1381 0.5165 0.033 Uiso 1 1 calc R . .
C91 C 0.53076(12) 0.31739(9) 0.23634(7) 0.0235(3) Uani 1 1 d . . .
C92 C 0.57485(13) 0.26991(9) 0.19376(7) 0.0262(3) Uani 1 1 d . B .
C93 C 0.56048(15) 0.28712(11) 0.13559(8) 0.0353(4) Uani 1 1 d . . .
H93 H 0.5904 0.2551 0.1074 0.042 Uiso 1 1 calc R B .
C94 C 0.50357(17) 0.34983(12) 0.11817(8) 0.0412(5) Uani 1 1 d . B .
H94 H 0.4942 0.3607 0.0784 0.049 Uiso 1 1 calc R . .
C95 C 0.46072(16) 0.39639(11) 0.15923(9) 0.0390(4) Uani 1 1 d . . .
H95 H 0.4223 0.4397 0.1473 0.047 Uiso 1 1 calc R B .
C96 C 0.47232(14) 0.38155(10) 0.21812(8) 0.0315(4) Uani 1 1 d . B .
C97 C 0.63433(14) 0.19943(9) 0.21118(8) 0.0294(3) Uani 1 1 d . . .
H97 H 0.6547 0.2028 0.2518 0.035 Uiso 1 1 calc R B .
C98 C 0.72961(19) 0.17889(12) 0.17561(13) 0.0548(6) Uani 1 1 d . B .
H98A H 0.7126 0.1727 0.1356 0.082 Uiso 1 1 calc R . .
H98B H 0.7682 0.1354 0.1910 0.082 Uiso 1 1 calc R . .
H98C H 0.7698 0.2153 0.1771 0.082 Uiso 1 1 calc R . .
C99 C 0.57037(18) 0.14374(11) 0.21050(11) 0.0455(5) Uani 1 1 d . B .
H99A H 0.5479 0.1393 0.1713 0.068 Uiso 1 1 calc R . .
H99B H 0.5118 0.1565 0.2363 0.068 Uiso 1 1 calc R . .
H99C H 0.6102 0.0995 0.2235 0.068 Uiso 1 1 calc R . .
C100 C 0.42087(16) 0.43307(10) 0.26185(9) 0.0392(4) Uani 1 1 d . . .
H100 H 0.4356 0.4119 0.3009 0.047 Uiso 1 1 calc R B .
C101 C 0.46234(18) 0.50018(12) 0.25844(11) 0.0486(5) Uani 1 1 d . B .
H10A H 0.5353 0.4896 0.2628 0.073 Uiso 1 1 calc R . .
H10B H 0.4317 0.5308 0.2892 0.073 Uiso 1 1 calc R . .
H10C H 0.4466 0.5232 0.2211 0.073 Uiso 1 1 calc R . .
C102 C 0.30647(17) 0.44830(12) 0.25573(12) 0.0493(5) Uani 1 1 d . B .
H10D H 0.2895 0.4703 0.2181 0.074 Uiso 1 1 calc R . .
H10E H 0.2758 0.4794 0.2862 0.074 Uiso 1 1 calc R . .
H10F H 0.2810 0.4049 0.2589 0.074 Uiso 1 1 calc R . .
C103 C 0.34374(12) 0.18770(9) 0.41076(7) 0.0231(3) Uani 1 1 d . . .
C104 C 0.31749(13) 0.12472(9) 0.39326(7) 0.0259(3) Uani 1 1 d . . .
C105 C 0.22400(14) 0.10951(10) 0.41010(8) 0.0319(4) Uani 1 1 d . . .
H105 H 0.2073 0.0671 0.3987 0.038 Uiso 1 1 calc R . .
C106 C 0.15554(14) 0.15428(11) 0.44270(8) 0.0359(4) Uani 1 1 d . . .
H106 H 0.0931 0.1425 0.4543 0.043 Uiso 1 1 calc R . .
C107 C 0.17925(14) 0.21666(11) 0.45832(8) 0.0333(4) Uani 1 1 d . . .
H107 H 0.1316 0.2480 0.4801 0.040 Uiso 1 1 calc R . .
C108 C 0.27135(13) 0.23479(9) 0.44295(7) 0.0267(3) Uani 1 1 d . . .
C109 C 0.38620(13) 0.07460(9) 0.35435(7) 0.0271(3) Uani 1 1 d . . .
H109 H 0.4482 0.0942 0.3462 0.033 Uiso 1 1 calc R . .
C110 C 0.33798(16) 0.06751(10) 0.29664(8) 0.0361(4) Uani 1 1 d . . .
H11A H 0.2779 0.0472 0.3030 0.054 Uiso 1 1 calc R . .
H11B H 0.3859 0.0375 0.2717 0.054 Uiso 1 1 calc R . .
H11C H 0.3193 0.1133 0.2782 0.054 Uiso 1 1 calc R . .
C111 C 0.41870(15) 0.00340(10) 0.38298(8) 0.0329(4) Uani 1 1 d . . .
H11D H 0.4536 0.0083 0.4186 0.049 Uiso 1 1 calc R . .
H11E H 0.4640 -0.0267 0.3568 0.049 Uiso 1 1 calc R . .
H11F H 0.3594 -0.0170 0.3920 0.049 Uiso 1 1 calc R . .
C112 C 0.29008(14) 0.30615(10) 0.45718(8) 0.0297(3) Uani 1 1 d . . .
H112 H 0.3643 0.3040 0.4553 0.036 Uiso 1 1 calc R . .
C113 C 0.24372(17) 0.35895(11) 0.41112(9) 0.0394(4) Uani 1 1 d . . .
H11G H 0.2735 0.3450 0.3734 0.059 Uiso 1 1 calc R . .
H11H H 0.2571 0.4048 0.4200 0.059 Uiso 1 1 calc R . .
H11I H 0.1711 0.3608 0.4106 0.059 Uiso 1 1 calc R . .
C114 C 0.25289(17) 0.33066(12) 0.51718(9) 0.0413(5) Uani 1 1 d . . .
H11J H 0.1794 0.3377 0.5192 0.062 Uiso 1 1 calc R . .
H11K H 0.2745 0.3744 0.5248 0.062 Uiso 1 1 calc R . .
H11L H 0.2809 0.2956 0.5460 0.062 Uiso 1 1 calc R . .
C115 C 0.3124(8) 0.2646(6) 0.2053(2) 0.047(4) Uani 0.500(7) 1 d PD B 1
H11M H 0.3825 0.2512 0.1908 0.056 Uiso 0.500(7) 1 calc PR B 1
H11N H 0.2858 0.3128 0.1924 0.056 Uiso 0.500(7) 1 calc PR B 1
C116 C 0.2477(3) 0.2154(3) 0.18363(16) 0.0387(12) Uani 0.500(7) 1 d PD B 1
H11O H 0.2284 0.2253 0.1431 0.046 Uiso 0.500(7) 1 calc PR B 1
H11P H 0.2796 0.1661 0.1887 0.046 Uiso 0.500(7) 1 calc PR B 1
C121 C 0.1634(8) 0.2216(5) 0.2342(4) 0.0314(15) Uani 0.500(7) 1 d PD B 2
H12A H 0.0892 0.2330 0.2356 0.038 Uiso 0.500(7) 1 calc PR B 2
H12B H 0.1860 0.1711 0.2293 0.038 Uiso 0.500(7) 1 calc PR B 2
C122 C 0.2093(6) 0.2477(10) 0.2867(6) 0.031(2) Uani 0.500(7) 1 d PD B 2
H12C H 0.1676 0.2916 0.3000 0.037 Uiso 0.500(7) 1 calc PR B 2
H12D H 0.2146 0.2131 0.3186 0.037 Uiso 0.500(7) 1 calc PR B 2
C123 C 0.7335(6) 0.3929(3) 0.5116(4) 0.041(2) Uani 0.656(9) 1 d PD C 1
H12E H 0.7038 0.3914 0.5508 0.049 Uiso 0.656(9) 1 calc PR C 1
H12F H 0.6789 0.4079 0.4841 0.049 Uiso 0.656(9) 1 calc PR C 1
C125 C 0.9044(4) 0.3989(3) 0.4794(2) 0.0767(19) Uani 0.656(9) 1 d PD C 1
H12G H 0.9023 0.4031 0.4369 0.092 Uiso 0.656(9) 1 calc PR C 1
H12H H 0.9663 0.4126 0.4928 0.092 Uiso 0.656(9) 1 calc PR C 1
C126 C 0.8957(3) 0.3266(2) 0.5005(3) 0.0507(12) Uani 0.656(9) 1 d PD C 1
H12I H 0.9357 0.2909 0.4756 0.061 Uiso 0.656(9) 1 calc PR C 1
H12J H 0.9183 0.3184 0.5406 0.061 Uiso 0.656(9) 1 calc PR C 1
C131 C 0.8178(2) 0.18064(14) 0.55049(10) 0.0558(7) Uani 1 1 d . . .
H13A H 0.7531 0.2103 0.5617 0.067 Uiso 1 1 calc R C .
H13B H 0.8729 0.1987 0.5683 0.067 Uiso 1 1 calc R . .
C132 C 0.81940(19) 0.10732(14) 0.56912(10) 0.0503(6) Uani 1 1 d . C .
H13C H 0.7518 0.0955 0.5676 0.060 Uiso 1 1 calc R . .
H13D H 0.8451 0.0983 0.6086 0.060 Uiso 1 1 calc R . .
C133 C 0.8906(2) 0.06767(12) 0.52516(9) 0.0488(5) Uani 1 1 d . . .
H13E H 0.9614 0.0659 0.5352 0.059 Uiso 1 1 calc R C .
H13F H 0.8785 0.0199 0.5215 0.059 Uiso 1 1 calc R . .
C134 C 0.86453(15) 0.10978(11) 0.47081(8) 0.0359(4) Uani 1 1 d . C .
H13G H 0.9242 0.1065 0.4448 0.043 Uiso 1 1 calc R . .
H13H H 0.8109 0.0930 0.4504 0.043 Uiso 1 1 calc R . .
C139 C 0.90624(15) 0.03487(10) 0.33003(10) 0.0381(4) Uani 1 1 d . C .
H13I H 0.8927 0.0016 0.3014 0.046 Uiso 1 1 calc R . .
H13J H 0.8799 0.0220 0.3681 0.046 Uiso 1 1 calc R . .
C140 C 1.01870(16) 0.03450(12) 0.33251(11) 0.0445(5) Uani 1 1 d . . .
H14A H 1.0580 -0.0062 0.3128 0.053 Uiso 1 1 calc R C .
H14B H 1.0405 0.0340 0.3728 0.053 Uiso 1 1 calc R . .
C141 C 1.03098(17) 0.10216(13) 0.30105(11) 0.0473(5) Uani 1 1 d . C .
H14C H 1.0451 0.1367 0.3285 0.057 Uiso 1 1 calc R . .
H14D H 1.0860 0.0937 0.2718 0.057 Uiso 1 1 calc R . .
C142 C 0.93100(16) 0.12642(12) 0.27319(10) 0.0429(5) Uani 1 1 d . C .
H14E H 0.9171 0.1774 0.2676 0.051 Uiso 1 1 calc R . .
H14F H 0.9291 0.1045 0.2355 0.051 Uiso 1 1 calc R . .
C143 C 0.4519(4) 0.0141(2) 1.01897(17) 0.1059(15) Uani 1 1 d D . .
H14G H 0.3928 0.0264 0.9942 0.127 Uiso 1 1 calc R . .
H14H H 0.4392 -0.0222 1.0470 0.127 Uiso 1 1 calc R . .
C144 C 0.4680(4) 0.07610(19) 1.04992(17) 0.0968(13) Uani 1 1 d D . .
H14I H 0.4729 0.1140 1.0218 0.116 Uiso 1 1 calc R . .
H14J H 0.5320 0.0650 1.0706 0.116 Uiso 1 1 calc R . .
C145 C 0.3803(4) 0.1004(2) 1.0935(2) 0.1168(16) Uani 1 1 d D . .
H14K H 0.3162 0.1050 1.0740 0.175 Uiso 1 1 calc R . .
H14L H 0.3868 0.1452 1.1089 0.175 Uiso 1 1 calc R . .
H14M H 0.3827 0.0662 1.1251 0.175 Uiso 1 1 calc R . .
C55 C 0.1116(10) 0.4953(7) 0.6507(4) 0.100(4) Uani 0.342(7) 1 d PDU A 1
H55C H 0.0989 0.5454 0.6409 0.120 Uiso 0.342(7) 1 calc PR A 1
H55D H 0.1815 0.4749 0.6392 0.120 Uiso 0.342(7) 1 calc PR A 1
C57A C 0.0170(8) 0.3994(3) 0.6636(4) 0.107(4) Uani 0.658(7) 1 d PD A 2
H57C H -0.0377 0.3746 0.6751 0.128 Uiso 0.658(7) 1 calc PR A 2
H57D H 0.0651 0.3691 0.6382 0.128 Uiso 0.658(7) 1 calc PR A 2
C56A C -0.0256(6) 0.4663(3) 0.6320(3) 0.090(2) Uani 0.658(7) 1 d PDU A 2
H56C H 0.0020 0.4662 0.5921 0.108 Uiso 0.658(7) 1 calc PR A 2
H56D H -0.0997 0.4732 0.6308 0.108 Uiso 0.658(7) 1 calc PR A 2
C54A C 0.0927(6) 0.4819(3) 0.7015(4) 0.059(2) Uani 0.658(7) 1 d PD A 2
H54C H 0.1569 0.4770 0.6794 0.070 Uiso 0.658(7) 1 calc PR A 2
H54D H 0.0991 0.5061 0.7377 0.070 Uiso 0.658(7) 1 calc PR A 2
C120 C 0.2084(3) 0.2640(3) 0.18786(16) 0.0369(13) Uani 0.500(7) 1 d PD B 2
H12K H 0.2044 0.2448 0.1492 0.044 Uiso 0.500(7) 1 calc PR B 2
H12L H 0.1737 0.3130 0.1877 0.044 Uiso 0.500(7) 1 calc PR B 2
C117 C 0.1605(8) 0.2375(6) 0.2259(5) 0.053(3) Uani 0.500(7) 1 d PD B 1
H11Q H 0.1249 0.1986 0.2339 0.064 Uiso 0.500(7) 1 calc PR B 1
H11R H 0.1122 0.2768 0.2096 0.064 Uiso 0.500(7) 1 calc PR B 1
C119 C 0.3173(6) 0.2571(6) 0.2058(2) 0.045(4) Uani 0.500(7) 1 d PD B 2
H11S H 0.3585 0.2129 0.1928 0.054 Uiso 0.500(7) 1 calc PR B 2
H11T H 0.3473 0.2961 0.1904 0.054 Uiso 0.500(7) 1 calc PR B 2
C118 C 0.2031(6) 0.2589(11) 0.2814(7) 0.041(4) Uani 0.500(7) 1 d PD B 1
H11U H 0.1682 0.3057 0.2928 0.049 Uiso 0.500(7) 1 calc PR B 1
H11V H 0.1959 0.2256 0.3132 0.049 Uiso 0.500(7) 1 calc PR B 1
C130 C 0.8996(5) 0.3397(4) 0.4722(4) 0.0429(19) Uani 0.344(9) 1 d PD C 2
H13K H 0.9171 0.3547 0.4328 0.052 Uiso 0.344(9) 1 calc PR C 2
H13L H 0.9431 0.2946 0.4813 0.052 Uiso 0.344(9) 1 calc PR C 2
C129 C 0.9133(5) 0.3931(4) 0.5154(4) 0.053(2) Uani 0.344(9) 1 d PD C 2
H12M H 0.9747 0.4128 0.5084 0.064 Uiso 0.344(9) 1 calc PR C 2
H12N H 0.9088 0.3771 0.5559 0.064 Uiso 0.344(9) 1 calc PR C 2
C128 C 0.8166(10) 0.4409(7) 0.4946(11) 0.119(10) Uani 0.344(9) 1 d PD C 2
H12O H 0.8004 0.4844 0.5164 0.142 Uiso 0.344(9) 1 calc PR C 2
H12P H 0.8193 0.4516 0.4529 0.142 Uiso 0.344(9) 1 calc PR C 2
C124 C 0.8080(5) 0.4418(4) 0.5086(5) 0.086(3) Uani 0.656(9) 1 d PD C 1
H12Q H 0.8225 0.4559 0.5475 0.103 Uiso 0.656(9) 1 calc PR C 1
H12R H 0.7817 0.4838 0.4853 0.103 Uiso 0.656(9) 1 calc PR C 1
C127 C 0.7452(12) 0.3915(6) 0.5097(6) 0.041(4) Uani 0.344(9) 1 d PD C 2
H12S H 0.7438 0.3800 0.5514 0.050 Uiso 0.344(9) 1 calc PR C 2
H12T H 0.6762 0.4094 0.4966 0.050 Uiso 0.344(9) 1 calc PR C 2
O6A O 0.7954(5) 0.3339(5) 0.4762(3) 0.0317(15) Uani 0.344(9) 1 d PD C 2
O6 O 0.7904(3) 0.3266(3) 0.4967(2) 0.0359(8) Uani 0.656(9) 1 d PD C 1

loop_
_atom_site_aniso_label
_atom_site_aniso_U_11
_atom_site_aniso_U_22
_atom_site_aniso_U_33
_atom_site_aniso_U_23
_atom_site_aniso_U_13
_atom_site_aniso_U_12
P1 0.02192(19) 0.02073(18) 0.02042(18) -0.00330(14) 0.00026(14) -0.00517(15)
O1 0.0243(6) 0.0443(7) 0.0286(6) -0.0066(5) 0.0030(5) -0.0131(5)
N1 0.0241(6) 0.0247(6) 0.0232(6) -0.0057(5) -0.0006(5) -0.0070(5)
C1 0.0231(7) 0.0232(7) 0.0208(7) -0.0023(5) 0.0013(5) -0.0058(6)
Li1 0.0263(14) 0.0316(15) 0.0283(14) -0.0081(11) 0.0021(11) -0.0098(12)
P2 0.01944(18) 0.02055(18) 0.01799(17) -0.00133(13) 0.00008(13) -0.00580(14)
O2 0.0587(10) 0.0349(7) 0.0424(8) 0.0083(6) -0.0052(7) -0.0144(7)
N2 0.0227(6) 0.0244(6) 0.0193(6) -0.0015(5) -0.0003(5) -0.0077(5)
C2 0.0247(8) 0.0273(8) 0.0224(7) -0.0055(6) 0.0008(6) -0.0011(6)
Li2 0.0387(17) 0.0303(15) 0.0305(15) 0.0018(12) 0.0011(13) -0.0089(13)
P3 0.02066(18) 0.02084(18) 0.01887(17) 0.00019(13) 0.00024(13) -0.00582(14)
O3 0.0308(7) 0.0407(7) 0.0345(7) -0.0029(5) 0.0073(5) -0.0150(6)
N3 0.0238(6) 0.0268(7) 0.0184(6) 0.0016(5) -0.0006(5) -0.0064(5)
C3 0.0380(9) 0.0313(9) 0.0220(8) -0.0023(6) 0.0059(7) -0.0071(7)
Li3 0.0281(15) 0.0355(16) 0.0318(15) -0.0014(12) 0.0044(12) -0.0060(12)
P4 0.02318(19) 0.02309(19) 0.01876(18) 0.00076(14) -0.00105(14) -0.00839(15)
O4 0.0367(7) 0.0392(8) 0.0435(8) 0.0015(6) 0.0143(6) 0.0029(6)
N4 0.0223(6) 0.0260(7) 0.0209(6) -0.0005(5) 0.0001(5) -0.0088(5)
C4 0.0521(12) 0.0383(10) 0.0255(9) -0.0017(7) 0.0105(8) -0.0116(9)
Li4 0.0248(14) 0.0367(16) 0.0244(13) 0.0022(11) -0.0032(11) -0.0106(12)
O5 0.0252(6) 0.0523(8) 0.0311(7) -0.0029(6) -0.0065(5) -0.0090(6)
C5 0.0479(11) 0.0441(11) 0.0204(8) -0.0056(7) 0.0033(7) 0.0024(9)
Li5 0.0349(17) 0.0337(16) 0.0397(17) 0.0007(13) -0.0102(13) -0.0092(13)
C6 0.0354(10) 0.0554(13) 0.0290(9) -0.0207(9) -0.0044(7) 0.0016(9)
Li6 0.0300(16) 0.0301(16) 0.0476(19) -0.0006(14) -0.0016(14) -0.0044(13)
O7 0.0552(9) 0.0357(7) 0.0322(7) -0.0034(6) -0.0085(6) 0.0010(7)
C7 0.0277(9) 0.0453(11) 0.0324(9) -0.0174(8) 0.0019(7) -0.0057(8)
O8 0.0314(7) 0.0343(7) 0.0460(8) -0.0020(6) 0.0038(6) -0.0026(6)
C8 0.0254(8) 0.0227(8) 0.0355(9) -0.0001(6) -0.0015(7) -0.0078(6)
C9 0.0311(9) 0.0253(8) 0.0492(11) -0.0054(8) -0.0011(8) -0.0041(7)
C10 0.0401(11) 0.0252(9) 0.0753(16) -0.0027(10) -0.0016(11) -0.0008(8)
C11 0.0435(12) 0.0309(10) 0.0840(19) 0.0186(11) -0.0069(12) -0.0015(9)
C12 0.0464(12) 0.0430(12) 0.0559(14) 0.0210(10) -0.0064(10) -0.0048(10)
C13 0.0356(10) 0.0329(9) 0.0380(10) 0.0077(8) -0.0021(8) -0.0055(8)
C14 0.0221(7) 0.0216(7) 0.0229(7) -0.0018(5) 0.0040(6) -0.0050(6)
C15 0.0261(8) 0.0275(8) 0.0263(8) 0.0009(6) 0.0010(6) -0.0045(6)
C16 0.0322(9) 0.0324(9) 0.0311(9) 0.0063(7) 0.0016(7) -0.0009(7)
C17 0.0340(9) 0.0230(8) 0.0408(10) 0.0040(7) 0.0116(8) -0.0027(7)
C18 0.0310(9) 0.0234(8) 0.0400(10) -0.0041(7) 0.0087(7) -0.0092(7)
C19 0.0255(8) 0.0237(7) 0.0286(8) -0.0028(6) 0.0018(6) -0.0079(6)
C20 0.0229(7) 0.0241(7) 0.0190(7) -0.0015(5) 0.0000(5) -0.0083(6)
C21 0.0240(8) 0.0324(8) 0.0220(7) -0.0031(6) 0.0015(6) -0.0044(6)
C22 0.0245(8) 0.0446(10) 0.0263(8) 0.0001(7) -0.0004(6) -0.0014(7)
C23 0.0273(8) 0.0453(10) 0.0247(8) 0.0015(7) -0.0058(6) -0.0088(8)
C24 0.0336(9) 0.0333(9) 0.0223(7) -0.0026(6) -0.0026(6) -0.0104(7)
C25 0.0268(8) 0.0259(8) 0.0222(7) -0.0025(6) 0.0000(6) -0.0078(6)
C26 0.0230(7) 0.0272(8) 0.0251(7) -0.0092(6) 0.0020(6) -0.0072(6)
C27 0.0263(8) 0.0347(9) 0.0241(8) -0.0071(6) 0.0003(6) -0.0078(7)
C28 0.0333(9) 0.0475(11) 0.0299(9) -0.0080(8) -0.0045(7) -0.0129(8)
C29 0.0361(10) 0.0539(13) 0.0388(10) -0.0173(9) -0.0009(8) -0.0222(9)
C30 0.0364(10) 0.0381(10) 0.0410(10) -0.0143(8) 0.0060(8) -0.0180(8)
C31 0.0302(8) 0.0288(8) 0.0310(8) -0.0095(7) 0.0052(7) -0.0105(7)
C32 0.0270(8) 0.0350(9) 0.0285(8) -0.0001(7) -0.0036(6) -0.0067(7)
C33 0.0340(10) 0.0320(9) 0.0465(11) 0.0009(8) -0.0006(8) -0.0014(8)
C34 0.0751(17) 0.0614(15) 0.0345(11) 0.0112(10) -0.0149(11) -0.0324(13)
C35 0.0385(10) 0.0264(8) 0.0427(10) -0.0005(7) 0.0009(8) -0.0126(8)
C36 0.0514(13) 0.0479(12) 0.0462(12) 0.0054(10) 0.0057(10) -0.0187(10)
C37 0.0506(13) 0.0324(10) 0.0664(15) 0.0005(10) 0.0054(11) -0.0065(9)
C38 0.0227(7) 0.0295(8) 0.0198(7) -0.0026(6) 0.0021(5) -0.0119(6)
C39 0.0245(8) 0.0302(8) 0.0255(8) -0.0056(6) 0.0035(6) -0.0106(6)
C40 0.0316(9) 0.0392(10) 0.0323(9) -0.0119(7) 0.0096(7) -0.0122(8)
C41 0.0430(11) 0.0516(12) 0.0257(8) -0.0097(8) 0.0121(7) -0.0239(9)
C42 0.0443(11) 0.0460(11) 0.0213(8) 0.0008(7) 0.0035(7) -0.0241(9)
C43 0.0291(8) 0.0352(9) 0.0218(7) 0.0019(6) -0.0013(6) -0.0161(7)
C44 0.0253(8) 0.0299(8) 0.0304(8) -0.0043(7) 0.0019(6) -0.0040(7)
C45 0.0296(9) 0.0356(10) 0.0489(11) -0.0008(8) -0.0057(8) -0.0061(8)
C46 0.0330(9) 0.0301(9) 0.0436(10) -0.0063(8) 0.0046(8) -0.0081(7)
C47 0.0338(9) 0.0348(9) 0.0277(8) 0.0096(7) -0.0055(7) -0.0147(7)
C48 0.0390(10) 0.0343(10) 0.0389(10) 0.0031(8) -0.0007(8) -0.0141(8)
C49 0.0546(13) 0.0522(13) 0.0453(12) 0.0184(10) -0.0214(10) -0.0215(11)
C50 0.0270(9) 0.0505(11) 0.0311(9) -0.0104(8) 0.0009(7) -0.0138(8)
C51 0.0311(9) 0.0557(13) 0.0376(10) -0.0059(9) 0.0008(8) -0.0190(9)
C52 0.0334(10) 0.0588(13) 0.0345(10) -0.0079(9) 0.0065(8) -0.0186(9)
C53 0.0327(9) 0.0500(11) 0.0272(8) -0.0050(8) 0.0038(7) -0.0185(8)
C54 0.057(5) 0.025(4) 0.027(5) 0.004(2) 0.009(3) -0.008(3)
C55A 0.145(6) 0.044(2) 0.046(2) 0.0158(18) -0.008(3) 0.003(3)
C56 0.081(6) 0.080(5) 0.046(4) 0.009(4) -0.018(4) -0.023(5)
C57 0.078(7) 0.019(5) 0.126(10) 0.023(4) -0.064(6) -0.014(4)
C58 0.0432(12) 0.0562(13) 0.0417(11) -0.0089(10) 0.0055(9) -0.0255(10)
C59 0.0379(13) 0.088(2) 0.094(2) -0.0382(18) 0.0050(13) -0.0209(14)
C60 0.0376(12) 0.0744(19) 0.087(2) -0.0282(16) 0.0164(13) -0.0230(12)
C61 0.0428(12) 0.0622(14) 0.0441(12) -0.0010(10) 0.0178(9) -0.0208(11)
C62 0.0535(15) 0.0739(18) 0.0455(13) 0.0092(12) 0.0224(11) 0.0178(13)
C63 0.0516(14) 0.0631(15) 0.0466(13) -0.0242(11) 0.0111(10) -0.0063(12)
C64 0.0491(13) 0.0462(13) 0.0537(14) -0.0079(10) 0.0057(11) 0.0075(10)
C65 0.0306(9) 0.0362(10) 0.0342(9) -0.0065(7) -0.0023(7) -0.0049(7)
C66 0.0247(7) 0.0250(7) 0.0250(7) 0.0039(6) -0.0042(6) -0.0096(6)
C67 0.0238(7) 0.0235(7) 0.0294(8) -0.0031(6) 0.0037(6) -0.0092(6)
C68 0.0249(8) 0.0270(8) 0.0485(11) 0.0030(7) -0.0010(7) -0.0060(7)
C69 0.0231(9) 0.0353(10) 0.0666(14) 0.0066(9) -0.0008(9) -0.0075(8)
C70 0.0285(9) 0.0427(11) 0.0603(13) -0.0038(10) 0.0126(9) -0.0148(8)
C71 0.0368(10) 0.0457(11) 0.0347(9) -0.0045(8) 0.0113(8) -0.0190(9)
C72 0.0314(9) 0.0369(9) 0.0271(8) -0.0020(7) 0.0045(7) -0.0148(7)
C73 0.0302(8) 0.0259(8) 0.0215(7) -0.0022(6) -0.0017(6) -0.0049(6)
C74 0.0363(10) 0.0321(9) 0.0348(9) -0.0079(7) 0.0061(7) -0.0054(8)
C75 0.0513(13) 0.0391(11) 0.0457(12) -0.0159(9) 0.0094(10) 0.0010(10)
C76 0.0726(16) 0.0298(10) 0.0392(11) -0.0124(8) 0.0007(10) -0.0021(10)
C77 0.0691(15) 0.0276(9) 0.0367(10) -0.0047(8) -0.0017(10) -0.0160(10)
C78 0.0451(11) 0.0288(9) 0.0290(8) -0.0037(7) 0.0011(7) -0.0142(8)
C79 0.0243(7) 0.0253(8) 0.0259(8) 0.0008(6) -0.0016(6) -0.0079(6)
C80 0.0297(8) 0.0307(9) 0.0302(8) -0.0030(7) 0.0016(7) -0.0114(7)
C81 0.0327(9) 0.0335(9) 0.0427(10) -0.0119(8) 0.0071(8) -0.0093(8)
C82 0.0322(9) 0.0264(9) 0.0572(12) -0.0038(8) 0.0019(9) -0.0075(7)
C83 0.0343(9) 0.0259(8) 0.0463(11) 0.0058(7) -0.0055(8) -0.0080(7)
C84 0.0312(9) 0.0262(8) 0.0309(8) 0.0026(6) -0.0031(7) -0.0090(7)
C85 0.0262(8) 0.0275(8) 0.0215(7) 0.0008(6) -0.0031(6) -0.0084(6)
C86 0.0345(9) 0.0293(8) 0.0238(8) -0.0003(6) -0.0041(6) -0.0123(7)
C87 0.0429(10) 0.0341(9) 0.0262(8) -0.0045(7) -0.0062(7) -0.0119(8)
C88 0.0408(10) 0.0408(10) 0.0212(8) -0.0050(7) 0.0004(7) -0.0078(8)
C89 0.0367(9) 0.0378(10) 0.0234(8) 0.0025(7) 0.0025(7) -0.0115(8)
C90 0.0306(8) 0.0296(8) 0.0234(7) 0.0001(6) -0.0004(6) -0.0100(7)
C91 0.0230(7) 0.0271(8) 0.0210(7) 0.0036(6) -0.0022(6) -0.0072(6)
C92 0.0278(8) 0.0308(8) 0.0215(7) 0.0003(6) -0.0013(6) -0.0094(7)
C93 0.0368(10) 0.0496(11) 0.0206(8) -0.0014(7) 0.0001(7) -0.0107(8)
C94 0.0448(11) 0.0564(13) 0.0237(8) 0.0111(8) -0.0084(8) -0.0132(10)
C95 0.0372(10) 0.0429(11) 0.0353(10) 0.0145(8) -0.0093(8) -0.0045(8)
C96 0.0308(9) 0.0335(9) 0.0295(9) 0.0062(7) -0.0047(7) -0.0047(7)
C97 0.0337(9) 0.0282(8) 0.0267(8) -0.0040(6) 0.0010(7) -0.0063(7)
C98 0.0457(13) 0.0372(11) 0.0777(17) 0.0064(11) 0.0247(12) -0.0029(10)
C99 0.0447(12) 0.0360(11) 0.0582(13) 0.0007(9) 0.0026(10) -0.0146(9)
C100 0.0404(11) 0.0336(10) 0.0382(10) 0.0027(8) -0.0043(8) 0.0069(8)
C101 0.0469(13) 0.0382(11) 0.0568(14) -0.0023(10) -0.0134(10) 0.0041(9)
C102 0.0398(11) 0.0404(11) 0.0624(15) 0.0049(10) 0.0066(10) 0.0044(9)
C103 0.0221(7) 0.0300(8) 0.0186(7) -0.0004(6) -0.0006(5) -0.0088(6)
C104 0.0267(8) 0.0313(8) 0.0220(7) 0.0014(6) -0.0022(6) -0.0113(7)
C105 0.0302(9) 0.0389(10) 0.0306(9) 0.0015(7) -0.0027(7) -0.0167(8)
C106 0.0265(9) 0.0510(12) 0.0344(9) 0.0019(8) 0.0012(7) -0.0183(8)
C107 0.0259(8) 0.0480(11) 0.0263(8) -0.0023(7) 0.0027(6) -0.0080(8)
C108 0.0251(8) 0.0347(9) 0.0208(7) -0.0008(6) -0.0011(6) -0.0065(7)
C109 0.0302(8) 0.0276(8) 0.0260(8) -0.0024(6) -0.0015(6) -0.0115(7)
C110 0.0456(11) 0.0351(10) 0.0280(9) -0.0049(7) -0.0067(8) -0.0073(8)
C111 0.0353(9) 0.0309(9) 0.0342(9) 0.0003(7) -0.0024(7) -0.0107(7)
C112 0.0278(8) 0.0334(9) 0.0275(8) -0.0046(7) 0.0008(6) -0.0043(7)
C113 0.0423(11) 0.0363(10) 0.0386(10) -0.0023(8) -0.0034(8) -0.0045(8)
C114 0.0469(12) 0.0440(11) 0.0325(10) -0.0121(8) 0.0044(8) -0.0067(9)
C115 0.038(5) 0.069(6) 0.030(6) -0.006(4) -0.002(4) 0.001(4)
C116 0.043(2) 0.047(3) 0.0261(18) 0.0011(16) -0.0090(16) -0.008(2)
C121 0.025(3) 0.042(3) 0.029(3) 0.005(2) -0.0057(19) -0.012(2)
C122 0.022(3) 0.041(5) 0.031(3) -0.007(3) -0.005(2) -0.006(3)
C123 0.050(4) 0.033(3) 0.041(4) -0.003(2) 0.002(3) -0.012(3)
C125 0.102(4) 0.098(4) 0.051(3) -0.014(3) 0.009(3) -0.071(4)
C126 0.0350(18) 0.059(3) 0.062(3) -0.018(2) -0.006(2) -0.0140(17)
C131 0.0615(15) 0.0605(15) 0.0356(11) -0.0128(10) -0.0129(10) 0.0171(12)
C132 0.0525(13) 0.0675(16) 0.0327(10) 0.0012(10) -0.0038(9) -0.0159(12)
C133 0.0676(16) 0.0397(11) 0.0359(11) -0.0016(9) -0.0080(10) -0.0009(11)
C134 0.0356(10) 0.0401(10) 0.0332(9) -0.0056(8) -0.0018(7) -0.0092(8)
C139 0.0331(10) 0.0317(9) 0.0486(11) -0.0058(8) -0.0023(8) -0.0033(8)
C140 0.0317(10) 0.0483(12) 0.0526(13) -0.0028(10) -0.0043(9) -0.0041(9)
C141 0.0345(11) 0.0552(14) 0.0538(13) -0.0044(10) 0.0018(9) -0.0126(10)
C142 0.0384(11) 0.0490(12) 0.0404(11) -0.0023(9) 0.0048(9) -0.0064(9)
C143 0.158(5) 0.091(3) 0.071(2) 0.016(2) 0.010(2) -0.031(3)
C144 0.133(4) 0.067(2) 0.092(3) 0.020(2) -0.023(3) -0.023(2)
C145 0.141(4) 0.093(3) 0.109(4) -0.008(3) -0.014(3) 0.000(3)
C55 0.119(7) 0.103(7) 0.087(6) 0.005(5) 0.026(5) -0.051(6)
C57A 0.152(8) 0.048(5) 0.129(6) 0.040(4) -0.108(6) -0.029(4)
C56A 0.104(4) 0.084(4) 0.077(3) 0.032(3) -0.019(3) -0.007(3)
C54A 0.095(5) 0.045(3) 0.039(4) 0.003(2) 0.014(3) -0.025(3)
C120 0.034(2) 0.054(3) 0.0261(18) 0.0033(16) -0.0053(14) -0.014(2)
C117 0.039(4) 0.087(8) 0.040(4) -0.008(4) -0.004(3) -0.026(4)
C119 0.030(5) 0.084(7) 0.031(6) 0.004(4) -0.010(3) -0.037(5)
C118 0.023(3) 0.056(8) 0.040(5) -0.001(4) -0.007(3) 0.003(3)
C130 0.033(3) 0.050(4) 0.050(4) 0.000(4) -0.005(3) -0.018(3)
C129 0.038(4) 0.063(5) 0.063(6) -0.020(4) -0.007(3) -0.017(3)
C128 0.083(13) 0.038(8) 0.24(2) 0.053(11) -0.092(13) -0.024(7)
C124 0.060(5) 0.052(5) 0.152(7) -0.045(4) -0.004(4) -0.020(3)
C127 0.037(5) 0.052(8) 0.029(6) -0.024(5) -0.018(4) 0.014(4)
O6A 0.031(2) 0.031(3) 0.035(4) -0.007(3) -0.006(3) -0.0091(18)
O6 0.0322(13) 0.0349(16) 0.042(2) -0.0068(17) -0.0072(15) -0.0076(10)

loop_
_atom_type_symbol
_atom_type_description
_atom_type_scat_dispersion_real
_atom_type_scat_dispersion_imag
_atom_type_scat_source
C C 0.0033 0.0016 'International Tables Vol C Tables 4.2.6.8 and 6.1.1.4'
H H 0.0000 0.0000 'International Tables Vol C Tables 4.2.6.8 and 6.1.1.4'
Li Li -0.0003 0.0001 'International Tables Vol C Tables 4.2.6.8 and 6.1.1.4'
N N 0.0061 0.0033 'International Tables Vol C Tables 4.2.6.8 and 6.1.1.4'
O O 0.0106 0.0060 'International Tables Vol C Tables 4.2.6.8 and 6.1.1.4'
P P 0.1023 0.0942 'International Tables Vol C Tables 4.2.6.8 and 6.1.1.4'

loop_
_geom_angle_atom_site_label_1
_geom_angle_atom_site_label_2
_geom_angle_atom_site_label_3
_geom_angle
_geom_angle_site_symmetry_1
_geom_angle_site_symmetry_3
N1 P1 C1 116.97(8) . .
N1 P1 C2 114.38(8) . .
C1 P1 C2 106.63(8) . .
N1 P1 C8 106.77(8) . .
C1 P1 C8 110.22(8) . .
C2 P1 C8 100.64(8) . .
N1 P1 Li3 165.39(8) . .
C1 P1 Li3 49.11(9) . .
C2 P1 Li3 71.14(9) . .
C8 P1 Li3 84.64(9) . .
N1 P1 Li1 35.50(7) . .
C1 P1 Li1 85.23(8) . .
C2 P1 Li1 144.52(8) . .
C8 P1 Li1 106.40(9) . .
Li3 P1 Li1 133.22(9) . .
N1 P1 Li2 123.57(9) . .
C1 P1 Li2 42.39(8) . .
C2 P1 Li2 66.27(8) . .
C8 P1 Li2 129.21(9) . .
Li3 P1 Li2 44.59(9) . .
Li1 P1 Li2 110.46(9) . .
C50 O1 C53 109.26(13) . .
C50 O1 Li1 123.00(14) . .
C53 O1 Li1 127.66(14) . .
C26 N1 P1 130.34(12) . .
C26 N1 Li1 114.33(14) . .
P1 N1 Li1 115.31(12) . .
P2 C1 P1 127.97(10) . .
P2 C1 Li2 116.43(12) . .
P1 C1 Li2 106.40(12) . .
P2 C1 Li3 129.09(12) . .
P1 C1 Li3 95.63(11) . .
Li2 C1 Li3 62.88(13) . .
N2 Li1 N1 115.99(16) . .
N2 Li1 O1 121.94(16) . .
N1 Li1 O1 122.06(16) . .
N2 Li1 C38 27.94(7) . .
N1 Li1 C38 143.67(15) . .
O1 Li1 C38 94.18(12) . .
N2 Li1 P1 87.23(11) . .
N1 Li1 P1 29.19(6) . .
O1 Li1 P1 150.53(14) . .
C38 Li1 P1 114.56(10) . .
N2 Li1 P2 28.10(6) . .
N1 Li1 P2 88.20(11) . .
O1 Li1 P2 149.38(14) . .
C38 Li1 P2 56.02(7) . .
P1 Li1 P2 60.09(6) . .
N2 P2 C1 117.73(8) . .
N2 P2 C20 109.09(7) . .
C1 P2 C20 111.69(8) . .
N2 P2 C14 110.14(8) . .
C1 P2 C14 105.56(8) . .
C20 P2 C14 101.32(8) . .
N2 P2 Li1 33.94(7) . .
C1 P2 Li1 84.13(8) . .
C20 P2 Li1 131.27(8) . .
C14 P2 Li1 118.95(8) . .
C54A O2 C57A 105.8(4) . .
C54A O2 C57 96.9(5) . .
C57A O2 C57 18.9(7) . .
C54A O2 C54 12.2(7) . .
C57A O2 C54 117.0(6) . .
C57 O2 C54 106.1(6) . .
C54A O2 Li2 135.6(3) . .
C57A O2 Li2 117.7(3) . .
C57 O2 Li2 127.2(4) . .
C54 O2 Li2 125.2(5) . .
C38 N2 P2 129.34(11) . .
C38 N2 Li1 112.63(14) . .
P2 N2 Li1 117.97(12) . .
C7 C2 C3 122.96(16) . .
C7 C2 P1 120.59(14) . .
C3 C2 P1 116.36(12) . .
O2 Li2 O3 103.56(16) . .
O2 Li2 C1 152.7(2) . .
O3 Li2 C1 99.64(15) . .
O2 Li2 C3 105.40(16) . .
O3 Li2 C3 97.01(15) . .
C1 Li2 C3 85.56(13) . .
O2 Li2 Li3 147.9(2) . .
O3 Li2 Li3 56.49(12) . .
C1 Li2 Li3 58.85(12) . .
C3 Li2 Li3 58.50(13) . .
O2 Li2 P1 137.07(16) . .
O3 Li2 P1 117.57(13) . .
C1 Li2 P1 31.20(6) . .
C3 Li2 P1 59.83(9) . .
Li3 Li2 P1 62.71(11) . .
N3 P3 C66 115.83(8) . .
N3 P3 C67 114.75(8) . .
C66 P3 C67 106.53(9) . .
N3 P3 C73 107.39(8) . .
C66 P3 C73 111.95(8) . .
C67 P3 C73 99.22(8) . .
N3 P3 Li6 114.61(9) . .
C66 P3 Li6 49.43(10) . .
C67 P3 Li6 62.65(9) . .
C73 P3 Li6 137.99(9) . .
N3 P3 Li5 161.05(8) . .
C66 P3 Li5 46.51(9) . .
C67 P3 Li5 71.55(9) . .
C73 P3 Li5 88.37(9) . .
Li6 P3 Li5 50.71(10) . .
N3 P3 Li4 34.53(7) . .
C66 P3 Li4 84.93(8) . .
C67 P3 Li4 143.71(8) . .
C73 P3 Li4 108.29(9) . .
Li6 P3 Li4 106.69(9) . .
Li5 P3 Li4 130.98(9) . .
C61 O3 C58 106.49(16) . .
C61 O3 Li3 112.86(16) . .
C58 O3 Li3 121.53(16) . .
C61 O3 Li2 118.09(16) . .
C58 O3 Li2 127.09(15) . .
Li3 O3 Li2 65.70(13) . .
C91 N3 P3 132.19(12) . .
C91 N3 Li4 110.70(13) . .
P3 N3 Li4 117.06(11) . .
C4 C3 C2 113.73(17) . .
C4 C3 Li3 135.55(17) . .
C2 C3 Li3 103.71(14) . .
C4 C3 Li2 125.44(16) . .
C2 C3 Li2 104.30(14) . .
Li3 C3 Li2 62.39(13) . .
O4 Li3 O3 108.90(16) . .
O4 Li3 C1 140.52(18) . .
O3 Li3 C1 100.18(15) . .
O4 Li3 C3 114.98(16) . .
O3 Li3 C3 98.38(15) . .
C1 Li3 C3 85.58(13) . .
O4 Li3 Li2 161.19(19) . .
O3 Li3 Li2 57.80(12) . .
C1 Li3 Li2 58.28(12) . .
C3 Li3 Li2 59.10(13) . .
O4 Li3 P1 122.54(15) . .
O3 Li3 P1 128.46(14) . .
C1 Li3 P1 35.27(6) . .
C3 Li3 P1 64.08(10) . .
Li2 Li3 P1 72.69(12) . .
N4 P4 C66 118.33(8) . .
N4 P4 C85 107.57(8) . .
C66 P4 C85 113.13(8) . .
N4 P4 C79 110.12(8) . .
C66 P4 C79 104.30(8) . .
C85 P4 C79 102.14(8) . .
N4 P4 Li4 34.16(7) . .
C66 P4 Li4 84.61(8) . .
C85 P4 Li4 131.16(8) . .
C79 P4 Li4 117.55(8) . .
C65 O4 C62 108.59(16) . .
C65 O4 Li3 127.53(15) . .
C62 O4 Li3 114.45(17) . .
C103 N4 P4 128.33(11) . .
C103 N4 Li4 114.11(13) . .
P4 N4 Li4 117.56(12) . .
C5 C4 C3 124.20(19) . .
C5 C4 H4 117.9 . .
C3 C4 H4 117.9 . .
N4 Li4 N3 115.11(15) . .
N4 Li4 O5 122.68(16) . .
N3 Li4 O5 122.21(16) . .
N4 Li4 C91 142.69(15) . .
N3 Li4 C91 28.49(7) . .
O5 Li4 C91 94.22(12) . .
N4 Li4 P3 87.05(11) . .
N3 Li4 P3 28.41(6) . .
O5 Li4 P3 149.99(14) . .
C91 Li4 P3 56.88(7) . .
N4 Li4 P4 28.29(6) . .
N3 Li4 P4 87.24(11) . .
O5 Li4 P4 150.14(14) . .
C91 Li4 P4 114.40(10) . .
P3 Li4 P4 59.87(6) . .
C118 O5 C119 105.9(7) . .
C118 O5 C122 9.9(16) . .
C119 O5 C122 110.4(6) . .
C118 O5 C115 104.3(8) . .
C119 O5 C115 6.0(9) . .
C122 O5 C115 109.8(7) . .
C118 O5 Li4 131.7(7) . .
C119 O5 Li4 122.3(3) . .
C122 O5 Li4 125.8(6) . .
C115 O5 Li4 124.0(4) . .
C6 C5 C4 119.53(17) . .
C6 C5 H5 120.2 . .
C4 C5 H5 120.2 . .
O6A Li5 O7 100.2(3) . .
O6A Li5 O6 14.0(2) . .
O7 Li5 O6 89.57(19) . .
O6A Li5 C66 134.9(3) . .
O7 Li5 C66 114.47(17) . .
O6 Li5 C66 135.7(2) . .
O6A Li5 C68 101.0(3) . .
O7 Li5 C68 120.45(18) . .
O6 Li5 C68 114.4(2) . .
C66 Li5 C68 85.89(14) . .
O6A Li5 Li6 155.4(3) . .
O7 Li5 Li6 91.63(16) . .
O6 Li5 Li6 167.3(2) . .
C66 Li5 Li6 54.38(12) . .
C68 Li5 Li6 54.55(12) . .
O6A Li5 P3 112.6(3) . .
O7 Li5 P3 146.14(16) . .
O6 Li5 P3 121.26(19) . .
C66 Li5 P3 33.61(6) . .
C68 Li5 P3 62.28(9) . .
Li6 Li5 P3 61.58(11) . .
C5 C6 C7 119.59(18) . .
C5 C6 H6 120.2 . .
C7 C6 H6 120.2 . .
O8 Li6 C66 161.69(19) . .
O8 Li6 C68 109.15(17) . .
C66 Li6 C68 87.75(14) . .
O8 Li6 Li5 139.91(19) . .
C66 Li6 Li5 55.75(12) . .
C68 Li6 Li5 56.01(13) . .
O8 Li6 C67 118.40(17) . .
C66 Li6 C67 72.06(11) . .
C68 Li6 C67 33.38(8) . .
Li5 Li6 C67 71.54(12) . .
O8 Li6 P3 145.64(18) . .
C66 Li6 P3 36.11(7) . .
C68 Li6 P3 65.50(10) . .
Li5 Li6 P3 67.71(11) . .
C67 Li6 P3 38.95(6) . .
C134 O7 C131 109.20(16) . .
C134 O7 Li5 125.15(15) . .
C131 O7 Li5 122.12(17) . .
C6 C7 C2 119.93(19) . .
C6 C7 H7 120.0 . .
C2 C7 H7 120.0 . .
C142 O8 C139 104.07(16) . .
C142 O8 Li6 117.41(16) . .
C139 O8 Li6 132.38(16) . .
C9 C8 C13 117.80(17) . .
C9 C8 P1 124.26(15) . .
C13 C8 P1 117.94(14) . .
C10 C9 C8 121.0(2) . .
C10 C9 H9 119.5 . .
C8 C9 H9 119.5 . .
C11 C10 C9 120.4(2) . .
C11 C10 H10 119.8 . .
C9 C10 H10 119.8 . .
C10 C11 C12 119.6(2) . .
C10 C11 H11 120.2 . .
C12 C11 H11 120.2 . .
C13 C12 C11 120.2(2) . .
C13 C12 H12 119.9 . .
C11 C12 H12 119.9 . .
C12 C13 C8 121.1(2) . .
C12 C13 H13 119.4 . .
C8 C13 H13 119.4 . .
C15 C14 C19 117.40(15) . .
C15 C14 P2 116.10(12) . .
C19 C14 P2 126.50(13) . .
C16 C15 C14 121.56(17) . .
C16 C15 H15 119.2 . .
C14 C15 H15 119.2 . .
C15 C16 C17 119.94(17) . .
C15 C16 H16 120.0 . .
C17 C16 H16 120.0 . .
C18 C17 C16 119.68(16) . .
C18 C17 H17 120.2 . .
C16 C17 H17 120.2 . .
C17 C18 C19 120.16(17) . .
C17 C18 H18 119.9 . .
C19 C18 H18 119.9 . .
C18 C19 C14 121.25(17) . .
C18 C19 H19 119.4 . .
C14 C19 H19 119.4 . .
C21 C20 C25 117.91(15) . .
C21 C20 P2 119.47(12) . .
C25 C20 P2 122.58(13) . .
C22 C21 C20 121.41(16) . .
C22 C21 H21 119.3 . .
C20 C21 H21 119.3 . .
C21 C22 C23 120.05(17) . .
C21 C22 H22 120.0 . .
C23 C22 H22 120.0 . .
C24 C23 C22 119.20(16) . .
C24 C23 H23 120.4 . .
C22 C23 H23 120.4 . .
C23 C24 C25 120.67(16) . .
C23 C24 H24 119.7 . .
C25 C24 H24 119.7 . .
C24 C25 C20 120.62(16) . .
C24 C25 H25 119.7 . .
C20 C25 H25 119.7 . .
N1 C26 C31 121.51(16) . .
N1 C26 C27 119.47(15) . .
C31 C26 C27 118.70(15) . .
C28 C27 C26 119.62(17) . .
C28 C27 C32 120.79(17) . .
C26 C27 C32 119.51(15) . .
C29 C28 C27 121.31(19) . .
C29 C28 H28 119.3 . .
C27 C28 H28 119.3 . .
C30 C29 C28 119.31(17) . .
C30 C29 H29 120.3 . .
C28 C29 H29 120.3 . .
C29 C30 C31 121.75(19) . .
C29 C30 H30 119.1 . .
C31 C30 H30 119.1 . .
C30 C31 C26 119.26(18) . .
C30 C31 C35 119.19(17) . .
C26 C31 C35 121.53(16) . .
C27 C32 C34 113.89(16) . .
C27 C32 C33 110.42(15) . .
C34 C32 C33 110.03(18) . .
C27 C32 H32 107.4 . .
C34 C32 H32 107.4 . .
C33 C32 H32 107.4 . .
C32 C33 H33A 109.5 . .
C32 C33 H33B 109.5 . .
H33A C33 H33B 109.5 . .
C32 C33 H33C 109.5 . .
H33A C33 H33C 109.5 . .
H33B C33 H33C 109.5 . .
C32 C34 H34A 109.5 . .
C32 C34 H34B 109.5 . .
H34A C34 H34B 109.5 . .
C32 C34 H34C 109.5 . .
H34A C34 H34C 109.5 . .
H34B C34 H34C 109.5 . .
C31 C35 C37 112.25(18) . .
C31 C35 C36 112.27(18) . .
C37 C35 C36 109.94(18) . .
C31 C35 H35 107.4 . .
C37 C35 H35 107.4 . .
C36 C35 H35 107.4 . .
C35 C36 H36A 109.5 . .
C35 C36 H36B 109.5 . .
H36A C36 H36B 109.5 . .
C35 C36 H36C 109.5 . .
H36A C36 H36C 109.5 . .
H36B C36 H36C 109.5 . .
C35 C37 H37A 109.5 . .
C35 C37 H37B 109.5 . .
H37A C37 H37B 109.5 . .
C35 C37 H37C 109.5 . .
H37A C37 H37C 109.5 . .
H37B C37 H37C 109.5 . .
N2 C38 C39 120.94(15) . .
N2 C38 C43 120.38(15) . .
C39 C38 C43 118.15(15) . .
N2 C38 Li1 39.43(9) . .
C39 C38 Li1 106.97(13) . .
C43 C38 Li1 114.55(13) . .
C40 C39 C38 120.09(17) . .
C40 C39 C44 117.80(16) . .
C38 C39 C44 122.00(15) . .
C41 C40 C39 121.52(19) . .
C41 C40 H40 119.2 . .
C39 C40 H40 119.2 . .
C42 C41 C40 118.69(17) . .
C42 C41 H41 120.7 . .
C40 C41 H41 120.7 . .
C41 C42 C43 122.22(18) . .
C41 C42 H42 118.9 . .
C43 C42 H42 118.9 . .
C42 C43 C38 119.25(18) . .
C42 C43 C47 119.55(16) . .
C38 C43 C47 120.97(15) . .
C39 C44 C46 111.86(15) . .
C39 C44 C45 111.88(15) . .
C46 C44 C45 110.04(16) . .
C39 C44 H44 107.6 . .
C46 C44 H44 107.6 . .
C45 C44 H44 107.6 . .
C44 C45 H45A 109.5 . .
C44 C45 H45B 109.5 . .
H45A C45 H45B 109.5 . .
C44 C45 H45C 109.5 . .
H45A C45 H45C 109.5 . .
H45B C45 H45C 109.5 . .
C44 C46 H46A 109.5 . .
C44 C46 H46B 109.5 . .
H46A C46 H46B 109.5 . .
C44 C46 H46C 109.5 . .
H46A C46 H46C 109.5 . .
H46B C46 H46C 109.5 . .
C43 C47 C49 113.73(18) . .
C43 C47 C48 109.98(15) . .
C49 C47 C48 109.59(16) . .
C43 C47 H47 107.8 . .
C49 C47 H47 107.8 . .
C48 C47 H47 107.8 . .
C47 C48 H48A 109.5 . .
C47 C48 H48B 109.5 . .
H48A C48 H48B 109.5 . .
C47 C48 H48C 109.5 . .
H48A C48 H48C 109.5 . .
H48B C48 H48C 109.5 . .
C47 C49 H49A 109.5 . .
C47 C49 H49B 109.5 . .
H49A C49 H49B 109.5 . .
C47 C49 H49C 109.5 . .
H49A C49 H49C 109.5 . .
H49B C49 H49C 109.5 . .
O1 C50 C51 105.68(15) . .
O1 C50 H50A 110.6 . .
C51 C50 H50A 110.6 . .
O1 C50 H50B 110.6 . .
C51 C50 H50B 110.6 . .
H50A C50 H50B 108.7 . .
C50 C51 C52 102.28(16) . .
C50 C51 H51A 111.3 . .
C52 C51 H51A 111.3 . .
C50 C51 H51B 111.3 . .
C52 C51 H51B 111.3 . .
H51A C51 H51B 109.2 . .
C53 C52 C51 101.66(16) . .
C53 C52 H52A 111.4 . .
C51 C52 H52A 111.4 . .
C53 C52 H52B 111.4 . .
C51 C52 H52B 111.4 . .
H52A C52 H52B 109.3 . .
O1 C53 C52 105.39(15) . .
O1 C53 H53A 110.7 . .
C52 C53 H53A 110.7 . .
O1 C53 H53B 110.7 . .
C52 C53 H53B 110.7 . .
H53A C53 H53B 108.8 . .
O2 C54 C55 100.0(7) . .
O2 C54 H54A 111.8 . .
C55 C54 H54A 111.8 . .
O2 C54 H54B 111.8 . .
C55 C54 H54B 111.8 . .
H54A C54 H54B 109.5 . .
C56A C55A C54A 103.5(4) . .
C56A C55A H55A 111.1 . .
C54A C55A H55A 111.1 . .
C56A C55A H55B 111.1 . .
C54A C55A H55B 111.1 . .
H55A C55A H55B 109.0 . .
C55 C56 C57 105.1(7) . .
C55 C56 H56A 110.7 . .
C57 C56 H56A 110.7 . .
C55 C56 H56B 110.7 . .
C57 C56 H56B 110.7 . .
H56A C56 H56B 108.8 . .
O2 C57 C56 101.8(7) . .
O2 C57 H57A 111.4 . .
C56 C57 H57A 111.4 . .
O2 C57 H57B 111.4 . .
C56 C57 H57B 111.4 . .
H57A C57 H57B 109.3 . .
O3 C58 C59 107.38(19) . .
O3 C58 H58A 110.2 . .
C59 C58 H58A 110.2 . .
O3 C58 H58B 110.2 . .
C59 C58 H58B 110.2 . .
H58A C58 H58B 108.5 . .
C58 C59 C60 104.6(2) . .
C58 C59 H59A 110.8 . .
C60 C59 H59A 110.8 . .
C58 C59 H59B 110.8 . .
C60 C59 H59B 110.8 . .
H59A C59 H59B 108.9 . .
C61 C60 C59 102.8(2) . .
C61 C60 H60A 111.2 . .
C59 C60 H60A 111.2 . .
C61 C60 H60B 111.2 . .
C59 C60 H60B 111.2 . .
H60A C60 H60B 109.1 . .
O3 C61 C60 104.4(2) . .
O3 C61 H61A 110.9 . .
C60 C61 H61A 110.9 . .
O3 C61 H61B 110.9 . .
C60 C61 H61B 110.9 . .
H61A C61 H61B 108.9 . .
O4 C62 C63 105.7(2) . .
O4 C62 H62A 110.6 . .
C63 C62 H62A 110.6 . .
O4 C62 H62B 110.6 . .
C63 C62 H62B 110.6 . .
H62A C62 H62B 108.7 . .
C64 C63 C62 101.4(2) . .
C64 C63 H63A 111.5 . .
C62 C63 H63A 111.5 . .
C64 C63 H63B 111.5 . .
C62 C63 H63B 111.5 . .
H63A C63 H63B 109.3 . .
C63 C64 C65 102.64(19) . .
C63 C64 H64A 111.2 . .
C65 C64 H64A 111.2 . .
C63 C64 H64B 111.2 . .
C65 C64 H64B 111.2 . .
H64A C64 H64B 109.2 . .
O4 C65 C64 105.90(17) . .
O4 C65 H65A 110.6 . .
C64 C65 H65A 110.6 . .
O4 C65 H65B 110.6 . .
C64 C65 H65B 110.6 . .
H65A C65 H65B 108.7 . .
P4 C66 P3 127.89(10) . .
P4 C66 Li6 120.36(13) . .
P3 C66 Li6 94.46(12) . .
P4 C66 Li5 126.82(13) . .
P3 C66 Li5 99.87(12) . .
Li6 C66 Li5 69.87(14) . .
C72 C67 C68 123.18(16) . .
C72 C67 P3 119.26(14) . .
C68 C67 P3 116.97(13) . .
C72 C67 Li6 142.54(15) . .
C68 C67 Li6 57.60(12) . .
P3 C67 Li6 78.40(10) . .
C69 C68 C67 113.68(17) . .
C69 C68 Li6 133.58(17) . .
C67 C68 Li6 89.02(14) . .
C69 C68 Li5 131.43(18) . .
C67 C68 Li5 107.58(15) . .
Li6 C68 Li5 69.44(14) . .
C70 C69 C68 123.7(2) . .
C70 C69 H69 118.2 . .
C68 C69 H69 118.2 . .
C69 C70 C71 120.46(18) . .
C69 C70 H70 119.8 . .
C71 C70 H70 119.8 . .
C72 C71 C70 118.58(19) . .
C72 C71 H71 120.7 . .
C70 C71 H71 120.7 . .
C71 C72 C67 120.30(18) . .
C71 C72 H72 119.8 . .
C67 C72 H72 119.8 . .
C78 C73 C74 117.66(17) . .
C78 C73 P3 125.30(14) . .
C74 C73 P3 117.02(14) . .
C75 C74 C73 121.5(2) . .
C75 C74 H74 119.2 . .
C73 C74 H74 119.2 . .
C76 C75 C74 119.9(2) . .
C76 C75 H75 120.0 . .
C74 C75 H75 120.0 . .
C77 C76 C75 119.72(19) . .
C77 C76 H76 120.1 . .
C75 C76 H76 120.1 . .
C76 C77 C78 120.3(2) . .
C76 C77 H77 119.9 . .
C78 C77 H77 119.9 . .
C73 C78 C77 120.87(19) . .
C73 C78 H78 119.6 . .
C77 C78 H78 119.6 . .
C84 C79 C80 117.52(16) . .
C84 C79 P4 126.75(14) . .
C80 C79 P4 115.69(13) . .
C81 C80 C79 121.33(18) . .
C81 C80 H80 119.3 . .
C79 C80 H80 119.3 . .
C80 C81 C82 120.16(18) . .
C80 C81 H81 119.9 . .
C82 C81 H81 119.9 . .
C83 C82 C81 119.46(18) . .
C83 C82 H82 120.3 . .
C81 C82 H82 120.3 . .
C82 C83 C84 120.64(18) . .
C82 C83 H83 119.7 . .
C84 C83 H83 119.7 . .
C79 C84 C83 120.88(18) . .
C79 C84 H84 119.6 . .
C83 C84 H84 119.6 . .
C86 C85 C90 118.36(15) . .
C86 C85 P4 119.17(13) . .
C90 C85 P4 122.41(13) . .
C85 C86 C87 120.90(17) . .
C85 C86 H86 119.6 . .
C87 C86 H86 119.6 . .
C88 C87 C86 120.04(17) . .
C88 C87 H87 120.0 . .
C86 C87 H87 120.0 . .
C89 C88 C87 119.65(16) . .
C89 C88 H88 120.2 . .
C87 C88 H88 120.2 . .
C88 C89 C90 120.22(17) . .
C88 C89 H89 119.9 . .
C90 C89 H89 119.9 . .
C89 C90 C85 120.78(16) . .
C89 C90 H90 119.6 . .
C85 C90 H90 119.6 . .
N3 C91 C92 119.80(15) . .
N3 C91 C96 121.37(16) . .
C92 C91 C96 118.39(15) . .
N3 C91 Li4 40.82(9) . .
C92 C91 Li4 110.99(13) . .
C96 C91 Li4 109.61(13) . .
C93 C92 C91 119.83(17) . .
C93 C92 C97 119.82(16) . .
C91 C92 C97 120.31(14) . .
C94 C93 C92 121.44(19) . .
C94 C93 H93 119.3 . .
C92 C93 H93 119.3 . .
C95 C94 C93 119.14(17) . .
C95 C94 H94 120.4 . .
C93 C94 H94 120.4 . .
C94 C95 C96 121.71(19) . .
C94 C95 H95 119.1 . .
C96 C95 H95 119.1 . .
C95 C96 C91 119.49(18) . .
C95 C96 C100 120.01(17) . .
C91 C96 C100 120.48(16) . .
C98 C97 C92 112.84(16) . .
C98 C97 C99 111.05(18) . .
C92 C97 C99 111.64(16) . .
C98 C97 H97 107.0 . .
C92 C97 H97 107.0 . .
C99 C97 H97 107.0 . .
C97 C98 H98A 109.5 . .
C97 C98 H98B 109.5 . .
H98A C98 H98B 109.5 . .
C97 C98 H98C 109.5 . .
H98A C98 H98C 109.5 . .
H98B C98 H98C 109.5 . .
C97 C99 H99A 109.5 . .
C97 C99 H99B 109.5 . .
H99A C99 H99B 109.5 . .
C97 C99 H99C 109.5 . .
H99A C99 H99C 109.5 . .
H99B C99 H99C 109.5 . .
C96 C100 C101 111.43(19) . .
C96 C100 C102 112.01(18) . .
C101 C100 C102 110.56(17) . .
C96 C100 H100 107.5 . .
C101 C100 H100 107.5 . .
C102 C100 H100 107.5 . .
C100 C101 H10A 109.5 . .
C100 C101 H10B 109.5 . .
H10A C101 H10B 109.5 . .
C100 C101 H10C 109.5 . .
H10A C101 H10C 109.5 . .
H10B C101 H10C 109.5 . .
C100 C102 H10D 109.5 . .
C100 C102 H10E 109.5 . .
H10D C102 H10E 109.5 . .
C100 C102 H10F 109.5 . .
H10D C102 H10F 109.5 . .
H10E C102 H10F 109.5 . .
N4 C103 C104 121.02(15) . .
N4 C103 C108 120.12(15) . .
C104 C103 C108 118.35(15) . .
C105 C104 C103 119.44(16) . .
C105 C104 C109 118.63(15) . .
C103 C104 C109 121.86(14) . .
C106 C105 C104 121.91(17) . .
C106 C105 H105 119.0 . .
C104 C105 H105 119.0 . .
C105 C106 C107 118.97(17) . .
C105 C106 H106 120.5 . .
C107 C106 H106 120.5 . .
C106 C107 C108 121.83(18) . .
C106 C107 H107 119.1 . .
C108 C107 H107 119.1 . .
C107 C108 C103 119.43(16) . .
C107 C108 C112 119.52(16) . .
C103 C108 C112 120.92(15) . .
C104 C109 C111 112.32(15) . .
C104 C109 C110 111.62(15) . .
C111 C109 C110 110.28(15) . .
C104 C109 H109 107.5 . .
C111 C109 H109 107.5 . .
C110 C109 H109 107.5 . .
C109 C110 H11A 109.5 . .
C109 C110 H11B 109.5 . .
H11A C110 H11B 109.5 . .
C109 C110 H11C 109.5 . .
H11A C110 H11C 109.5 . .
H11B C110 H11C 109.5 . .
C109 C111 H11D 109.5 . .
C109 C111 H11E 109.5 . .
H11D C111 H11E 109.5 . .
C109 C111 H11F 109.5 . .
H11D C111 H11F 109.5 . .
H11E C111 H11F 109.5 . .
C108 C112 C114 114.36(16) . .
C108 C112 C113 109.68(15) . .
C114 C112 C113 110.41(16) . .
C108 C112 H112 107.4 . .
C114 C112 H112 107.4 . .
C113 C112 H112 107.4 . .
C112 C113 H11G 109.5 . .
C112 C113 H11H 109.5 . .
H11G C113 H11H 109.5 . .
C112 C113 H11I 109.5 . .
H11G C113 H11I 109.5 . .
H11H C113 H11I 109.5 . .
C112 C114 H11J 109.5 . .
C112 C114 H11K 109.5 . .
H11J C114 H11K 109.5 . .
C112 C114 H11L 109.5 . .
H11J C114 H11L 109.5 . .
H11K C114 H11L 109.5 . .
O5 C115 C116 105.7(5) . .
O5 C115 H11M 110.6 . .
C116 C115 H11M 110.6 . .
O5 C115 H11N 110.6 . .
C116 C115 H11N 110.6 . .
H11M C115 H11N 108.7 . .
C117 C116 C115 95.7(7) . .
C117 C116 H11O 112.6 . .
C115 C116 H11O 112.6 . .
C117 C116 H11P 112.6 . .
C115 C116 H11P 112.6 . .
H11O C116 H11P 110.1 . .
C122 C121 C120 98.3(9) . .
C122 C121 H12A 112.1 . .
C120 C121 H12A 112.1 . .
C122 C121 H12B 112.1 . .
C120 C121 H12B 112.1 . .
H12A C121 H12B 109.7 . .
O5 C122 C121 105.8(8) . .
O5 C122 H12C 110.6 . .
C121 C122 H12C 110.6 . .
O5 C122 H12D 110.6 . .
C121 C122 H12D 110.6 . .
H12C C122 H12D 108.7 . .
O6 C123 C124 105.4(6) . .
O6 C123 H12E 110.7 . .
C124 C123 H12E 110.7 . .
O6 C123 H12F 110.7 . .
C124 C123 H12F 110.7 . .
H12E C123 H12F 108.8 . .
C126 C125 C124 100.1(5) . .
C126 C125 H12G 111.8 . .
C124 C125 H12G 111.8 . .
C126 C125 H12H 111.8 . .
C124 C125 H12H 111.8 . .
H12G C125 H12H 109.5 . .
O6 C126 C125 103.1(4) . .
O6 C126 H12I 111.2 . .
C125 C126 H12I 111.2 . .
O6 C126 H12J 111.2 . .
C125 C126 H12J 111.2 . .
H12I C126 H12J 109.1 . .
O7 C131 C132 105.78(19) . .
O7 C131 H13A 110.6 . .
C132 C131 H13A 110.6 . .
O7 C131 H13B 110.6 . .
C132 C131 H13B 110.6 . .
H13A C131 H13B 108.7 . .
C131 C132 C133 102.2(2) . .
C131 C132 H13C 111.3 . .
C133 C132 H13C 111.3 . .
C131 C132 H13D 111.3 . .
C133 C132 H13D 111.3 . .
H13C C132 H13D 109.2 . .
C134 C133 C132 102.36(19) . .
C134 C133 H13E 111.3 . .
C132 C133 H13E 111.3 . .
C134 C133 H13F 111.3 . .
C132 C133 H13F 111.3 . .
H13E C133 H13F 109.2 . .
O7 C134 C133 106.05(16) . .
O7 C134 H13G 110.5 . .
C133 C134 H13G 110.5 . .
O7 C134 H13H 110.5 . .
C133 C134 H13H 110.5 . .
H13G C134 H13H 108.7 . .
O8 C139 C140 106.16(17) . .
O8 C139 H13I 110.5 . .
C140 C139 H13I 110.5 . .
O8 C139 H13J 110.5 . .
C140 C139 H13J 110.5 . .
H13I C139 H13J 108.7 . .
C139 C140 C141 103.69(18) . .
C139 C140 H14A 111.0 . .
C141 C140 H14A 111.0 . .
C139 C140 H14B 111.0 . .
C141 C140 H14B 111.0 . .
H14A C140 H14B 109.0 . .
C142 C141 C140 103.81(18) . .
C142 C141 H14C 111.0 . .
C140 C141 H14C 111.0 . .
C142 C141 H14D 111.0 . .
C140 C141 H14D 111.0 . .
H14C C141 H14D 109.0 . .
O8 C142 C141 103.77(18) . .
O8 C142 H14E 111.0 . .
C141 C142 H14E 111.0 . .
O8 C142 H14F 111.0 . .
C141 C142 H14F 111.0 . .
H14E C142 H14F 109.0 . .
C144 C143 C143 109.2(5) . 2_657
C144 C143 H14G 109.8 . .
C143 C143 H14G 109.8 2_657 .
C144 C143 H14H 109.8 . .
C143 C143 H14H 109.8 2_657 .
H14G C143 H14H 108.3 . .
C143 C144 C145 110.9(4) . .
C143 C144 H14I 109.5 . .
C145 C144 H14I 109.5 . .
C143 C144 H14J 109.5 . .
C145 C144 H14J 109.5 . .
H14I C144 H14J 108.0 . .
C144 C145 H14K 109.5 . .
C144 C145 H14L 109.5 . .
H14K C145 H14L 109.5 . .
C144 C145 H14M 109.5 . .
H14K C145 H14M 109.5 . .
H14L C145 H14M 109.5 . .
C56 C55 C54 104.6(8) . .
C56 C55 H55C 110.8 . .
C54 C55 H55C 110.8 . .
C56 C55 H55D 110.8 . .
C54 C55 H55D 110.8 . .
H55C C55 H55D 108.9 . .
O2 C57A C56A 108.6(5) . .
O2 C57A H57C 110.0 . .
C56A C57A H57C 110.0 . .
O2 C57A H57D 110.0 . .
C56A C57A H57D 110.0 . .
H57C C57A H57D 108.3 . .
C55A C56A C57A 104.4(4) . .
C55A C56A H56C 110.9 . .
C57A C56A H56C 110.9 . .
C55A C56A H56D 110.9 . .
C57A C56A H56D 110.9 . .
H56C C56A H56D 108.9 . .
O2 C54A C55A 105.2(4) . .
O2 C54A H54C 110.7 . .
C55A C54A H54C 110.7 . .
O2 C54A H54D 110.7 . .
C55A C54A H54D 110.7 . .
H54C C54A H54D 108.8 . .
C119 C120 C121 103.1(6) . .
C119 C120 H12K 111.2 . .
C121 C120 H12K 111.2 . .
C119 C120 H12L 111.2 . .
C121 C120 H12L 111.2 . .
H12K C120 H12L 109.1 . .
C116 C117 C118 108.0(10) . .
C116 C117 H11Q 110.1 . .
C118 C117 H11Q 110.1 . .
C116 C117 H11R 110.1 . .
C118 C117 H11R 110.1 . .
H11Q C117 H11R 108.4 . .
O5 C119 C120 102.4(4) . .
O5 C119 H11S 111.3 . .
C120 C119 H11S 111.3 . .
O5 C119 H11T 111.3 . .
C120 C119 H11T 111.3 . .
H11S C119 H11T 109.2 . .
O5 C118 C117 104.9(10) . .
O5 C118 H11U 110.8 . .
C117 C118 H11U 110.8 . .
O5 C118 H11V 110.8 . .
C117 C118 H11V 110.8 . .
H11U C118 H11V 108.9 . .
O6A C130 C129 106.2(6) . .
O6A C130 H13K 110.5 . .
C129 C130 H13K 110.5 . .
O6A C130 H13L 110.5 . .
C129 C130 H13L 110.5 . .
H13K C130 H13L 108.7 . .
C130 C129 C128 90.1(10) . .
C130 C129 H12M 113.6 . .
C128 C129 H12M 113.6 . .
C130 C129 H12N 113.6 . .
C128 C129 H12N 113.6 . .
H12M C129 H12N 110.9 . .
C127 C128 C129 96.7(10) . .
C127 C128 H12O 112.4 . .
C129 C128 H12O 112.4 . .
C127 C128 H12P 112.4 . .
C129 C128 H12P 112.4 . .
H12O C128 H12P 110.0 . .
C123 C124 C125 104.5(5) . .
C123 C124 H12Q 110.8 . .
C125 C124 H12Q 110.8 . .
C123 C124 H12R 110.8 . .
C125 C124 H12R 110.8 . .
H12Q C124 H12R 108.9 . .
O6A C127 C128 97.5(11) . .
O6A C127 H12S 112.3 . .
C128 C127 H12S 112.3 . .
O6A C127 H12T 112.3 . .
C128 C127 H12T 112.3 . .
H12S C127 H12T 109.9 . .
C130 O6A C127 106.5(9) . .
C130 O6A Li5 114.6(6) . .
C127 O6A Li5 138.9(8) . .
C123 O6 C126 110.2(5) . .
C123 O6 Li5 130.4(5) . .
C126 O6 Li5 111.2(3) . .

loop_
_geom_bond_atom_site_label_1
_geom_bond_atom_site_label_2
_geom_bond_distance
_geom_bond_site_symmetry_2
P1 N1 1.6179(15) .
P1 C1 1.6849(17) .
P1 C2 1.8390(17) .
P1 C8 1.8523(19) .
P1 Li3 2.904(3) .
P1 Li1 2.999(3) .
P1 Li2 3.120(3) .
O1 C50 1.454(2) .
O1 C53 1.455(2) .
O1 Li1 1.956(3) .
N1 C26 1.404(2) .
N1 Li1 1.926(3) .
C1 P2 1.6774(17) .
C1 Li2 2.193(4) .
C1 Li3 2.206(4) .
Li1 N2 1.919(3) .
Li1 C38 2.789(3) .
Li1 P2 3.036(3) .
P2 N2 1.6189(14) .
P2 C20 1.8470(17) .
P2 C14 1.8600(17) .
O2 C54A 1.430(5) .
O2 C57A 1.431(5) .
O2 C57 1.440(6) .
O2 C54 1.440(6) .
O2 Li2 1.951(4) .
N2 C38 1.416(2) .
C2 C7 1.402(2) .
C2 C3 1.417(3) .
Li2 O3 2.130(4) .
Li2 C3 2.222(4) .
Li2 Li3 2.294(5) .
P3 N3 1.6147(15) .
P3 C66 1.6871(17) .
P3 C67 1.8316(17) .
P3 C73 1.8564(18) .
P3 Li6 2.854(3) .
P3 Li5 3.002(3) .
P3 Li4 3.022(3) .
O3 C61 1.445(2) .
O3 C58 1.452(3) .
O3 Li3 2.099(4) .
N3 C91 1.404(2) .
N3 Li4 1.924(3) .
C3 C4 1.417(2) .
C3 Li3 2.208(4) .
Li3 O4 1.983(4) .
P4 N4 1.6232(15) .
P4 C66 1.6782(17) .
P4 C85 1.8474(17) .
P4 C79 1.8500(18) .
P4 Li4 3.037(3) .
O4 C65 1.443(2) .
O4 C62 1.447(3) .
N4 C103 1.414(2) .
N4 Li4 1.923(3) .
C4 C5 1.387(3) .
C4 H4 0.9500 .
Li4 O5 1.949(3) .
Li4 C91 2.753(3) .
O5 C118 1.446(6) .
O5 C119 1.446(5) .
O5 C122 1.447(5) .
O5 C115 1.458(6) .
C5 C6 1.383(3) .
C5 H5 0.9500 .
Li5 O6A 1.892(9) .
Li5 O7 2.003(4) .
Li5 O6 2.042(6) .
Li5 C66 2.211(4) .
Li5 C68 2.224(4) .
Li5 Li6 2.512(5) .
C6 C7 1.388(3) .
C6 H6 0.9500 .
Li6 O8 1.975(4) .
Li6 C66 2.174(4) .
Li6 C68 2.185(4) .
Li6 C67 2.588(4) .
O7 C134 1.430(2) .
O7 C131 1.450(3) .
C7 H7 0.9500 .
O8 C142 1.444(3) .
O8 C139 1.445(2) .
C8 C9 1.398(3) .
C8 C13 1.401(3) .
C9 C10 1.398(3) .
C9 H9 0.9500 .
C10 C11 1.377(4) .
C10 H10 0.9500 .
C11 C12 1.393(4) .
C11 H11 0.9500 .
C12 C13 1.391(3) .
C12 H12 0.9500 .
C13 H13 0.9500 .
C14 C15 1.399(2) .
C14 C19 1.402(2) .
C15 C16 1.386(2) .
C15 H15 0.9500 .
C16 C17 1.395(3) .
C16 H16 0.9500 .
C17 C18 1.379(3) .
C17 H17 0.9500 .
C18 C19 1.395(2) .
C18 H18 0.9500 .
C19 H19 0.9500 .
C20 C21 1.391(2) .
C20 C25 1.401(2) .
C21 C22 1.391(2) .
C21 H21 0.9500 .
C22 C23 1.392(3) .
C22 H22 0.9500 .
C23 C24 1.382(3) .
C23 H23 0.9500 .
C24 C25 1.394(2) .
C24 H24 0.9500 .
C25 H25 0.9500 .
C26 C31 1.420(2) .
C26 C27 1.425(2) .
C27 C28 1.396(2) .
C27 C32 1.522(3) .
C28 C29 1.388(3) .
C28 H28 0.9500 .
C29 C30 1.381(3) .
C29 H29 0.9500 .
C30 C31 1.400(3) .
C30 H30 0.9500 .
C31 C35 1.517(3) .
C32 C34 1.528(3) .
C32 C33 1.530(3) .
C32 H32 1.0000 .
C33 H33A 0.9800 .
C33 H33B 0.9800 .
C33 H33C 0.9800 .
C34 H34A 0.9800 .
C34 H34B 0.9800 .
C34 H34C 0.9800 .
C35 C37 1.526(3) .
C35 C36 1.529(3) .
C35 H35 1.0000 .
C36 H36A 0.9800 .
C36 H36B 0.9800 .
C36 H36C 0.9800 .
C37 H37A 0.9800 .
C37 H37B 0.9800 .
C37 H37C 0.9800 .
C38 C39 1.420(2) .
C38 C43 1.424(2) .
C39 C40 1.398(2) .
C39 C44 1.519(3) .
C40 C41 1.385(3) .
C40 H40 0.9500 .
C41 C42 1.381(3) .
C41 H41 0.9500 .
C42 C43 1.401(2) .
C42 H42 0.9500 .
C43 C47 1.517(3) .
C44 C46 1.529(3) .
C44 C45 1.539(3) .
C44 H44 1.0000 .
C45 H45A 0.9800 .
C45 H45B 0.9800 .
C45 H45C 0.9800 .
C46 H46A 0.9800 .
C46 H46B 0.9800 .
C46 H46C 0.9800 .
C47 C49 1.529(3) .
C47 C48 1.538(3) .
C47 H47 1.0000 .
C48 H48A 0.9800 .
C48 H48B 0.9800 .
C48 H48C 0.9800 .
C49 H49A 0.9800 .
C49 H49B 0.9800 .
C49 H49C 0.9800 .
C50 C51 1.512(3) .
C50 H50A 0.9900 .
C50 H50B 0.9900 .
C51 C52 1.524(3) .
C51 H51A 0.9900 .
C51 H51B 0.9900 .
C52 C53 1.522(3) .
C52 H52A 0.9900 .
C52 H52B 0.9900 .
C53 H53A 0.9900 .
C53 H53B 0.9900 .
C54 C55 1.521(7) .
C54 H54A 0.9900 .
C54 H54B 0.9900 .
C55A C56A 1.501(5) .
C55A C54A 1.521(6) .
C55A H55A 0.9900 .
C55A H55B 0.9900 .
C56 C55 1.509(7) .
C56 C57 1.530(7) .
C56 H56A 0.9900 .
C56 H56B 0.9900 .
C57 H57A 0.9900 .
C57 H57B 0.9900 .
C58 C59 1.509(3) .
C58 H58A 0.9900 .
C58 H58B 0.9900 .
C59 C60 1.536(4) .
C59 H59A 0.9900 .
C59 H59B 0.9900 .
C60 C61 1.507(4) .
C60 H60A 0.9900 .
C60 H60B 0.9900 .
C61 H61A 0.9900 .
C61 H61B 0.9900 .
C62 C63 1.505(4) .
C62 H62A 0.9900 .
C62 H62B 0.9900 .
C63 C64 1.504(4) .
C63 H63A 0.9900 .
C63 H63B 0.9900 .
C64 C65 1.514(3) .
C64 H64A 0.9900 .
C64 H64B 0.9900 .
C65 H65A 0.9900 .
C65 H65B 0.9900 .
C67 C72 1.402(2) .
C67 C68 1.424(3) .
C68 C69 1.413(3) .
C69 C70 1.391(3) .
C69 H69 0.9500 .
C70 C71 1.393(3) .
C70 H70 0.9500 .
C71 C72 1.386(3) .
C71 H71 0.9500 .
C72 H72 0.9500 .
C73 C78 1.395(3) .
C73 C74 1.397(3) .
C74 C75 1.387(3) .
C74 H74 0.9500 .
C75 C76 1.385(3) .
C75 H75 0.9500 .
C76 C77 1.380(4) .
C76 H76 0.9500 .
C77 C78 1.397(3) .
C77 H77 0.9500 .
C78 H78 0.9500 .
C79 C84 1.398(2) .
C79 C80 1.409(2) .
C80 C81 1.386(3) .
C80 H80 0.9500 .
C81 C82 1.392(3) .
C81 H81 0.9500 .
C82 C83 1.380(3) .
C82 H82 0.9500 .
C83 C84 1.398(3) .
C83 H83 0.9500 .
C84 H84 0.9500 .
C85 C86 1.394(2) .
C85 C90 1.400(2) .
C86 C87 1.395(2) .
C86 H86 0.9500 .
C87 C88 1.394(3) .
C87 H87 0.9500 .
C88 C89 1.384(3) .
C88 H88 0.9500 .
C89 C90 1.395(2) .
C89 H89 0.9500 .
C90 H90 0.9500 .
C91 C92 1.419(2) .
C91 C96 1.420(2) .
C92 C93 1.396(2) .
C92 C97 1.519(3) .
C93 C94 1.384(3) .
C93 H93 0.9500 .
C94 C95 1.379(3) .
C94 H94 0.9500 .
C95 C96 1.400(3) .
C95 H95 0.9500 .
C96 C100 1.515(3) .
C97 C98 1.510(3) .
C97 C99 1.520(3) .
C97 H97 1.0000 .
C98 H98A 0.9800 .
C98 H98B 0.9800 .
C98 H98C 0.9800 .
C99 H99A 0.9800 .
C99 H99B 0.9800 .
C99 H99C 0.9800 .
C100 C101 1.528(3) .
C100 C102 1.534(3) .
C100 H100 1.0000 .
C101 H10A 0.9800 .
C101 H10B 0.9800 .
C101 H10C 0.9800 .
C102 H10D 0.9800 .
C102 H10E 0.9800 .
C102 H10F 0.9800 .
C103 C104 1.423(2) .
C103 C108 1.426(2) .
C104 C105 1.400(2) .
C104 C109 1.521(3) .
C105 C106 1.378(3) .
C105 H105 0.9500 .
C106 C107 1.384(3) .
C106 H106 0.9500 .
C107 C108 1.397(2) .
C107 H107 0.9500 .
C108 C112 1.518(3) .
C109 C111 1.528(3) .
C109 C110 1.530(2) .
C109 H109 1.0000 .
C110 H11A 0.9800 .
C110 H11B 0.9800 .
C110 H11C 0.9800 .
C111 H11D 0.9800 .
C111 H11E 0.9800 .
C111 H11F 0.9800 .
C112 C114 1.529(3) .
C112 C113 1.536(3) .
C112 H112 1.0000 .
C113 H11G 0.9800 .
C113 H11H 0.9800 .
C113 H11I 0.9800 .
C114 H11J 0.9800 .
C114 H11K 0.9800 .
C114 H11L 0.9800 .
C115 C116 1.526(6) .
C115 H11M 0.9900 .
C115 H11N 0.9900 .
C116 C117 1.524(6) .
C116 H11O 0.9900 .
C116 H11P 0.9900 .
C121 C122 1.527(6) .
C121 C120 1.531(6) .
C121 H12A 0.9900 .
C121 H12B 0.9900 .
C122 H12C 0.9900 .
C122 H12D 0.9900 .
C123 O6 1.430(5) .
C123 C124 1.520(6) .
C123 H12E 0.9900 .
C123 H12F 0.9900 .
C125 C126 1.516(5) .
C125 C124 1.564(6) .
C125 H12G 0.9900 .
C125 H12H 0.9900 .
C126 O6 1.434(4) .
C126 H12I 0.9900 .
C126 H12J 0.9900 .
C131 C132 1.492(4) .
C131 H13A 0.9900 .
C131 H13B 0.9900 .
C132 C133 1.512(3) .
C132 H13C 0.9900 .
C132 H13D 0.9900 .
C133 C134 1.507(3) .
C133 H13E 0.9900 .
C133 H13F 0.9900 .
C134 H13G 0.9900 .
C134 H13H 0.9900 .
C139 C140 1.527(3) .
C139 H13I 0.9900 .
C139 H13J 0.9900 .
C140 C141 1.537(3) .
C140 H14A 0.9900 .
C140 H14B 0.9900 .
C141 C142 1.509(3) .
C141 H14C 0.9900 .
C141 H14D 0.9900 .
C142 H14E 0.9900 .
C142 H14F 0.9900 .
C143 C144 1.485(4) .
C143 C143 1.573(9) 2_657
C143 H14G 0.9900 .
C143 H14H 0.9900 .
C144 C145 1.553(5) .
C144 H14I 0.9900 .
C144 H14J 0.9900 .
C145 H14K 0.9800 .
C145 H14L 0.9800 .
C145 H14M 0.9800 .
C55 H55C 0.9900 .
C55 H55D 0.9900 .
C57A C56A 1.513(6) .
C57A H57C 0.9900 .
C57A H57D 0.9900 .
C56A H56C 0.9900 .
C56A H56D 0.9900 .
C54A H54C 0.9900 .
C54A H54D 0.9900 .
C120 C119 1.526(6) .
C120 H12K 0.9900 .
C120 H12L 0.9900 .
C117 C118 1.528(6) .
C117 H11Q 0.9900 .
C117 H11R 0.9900 .
C119 H11S 0.9900 .
C119 H11T 0.9900 .
C118 H11U 0.9900 .
C118 H11V 0.9900 .
C130 O6A 1.440(6) .
C130 C129 1.512(6) .
C130 H13K 0.9900 .
C130 H13L 0.9900 .
C129 C128 1.545(7) .
C129 H12M 0.9900 .
C129 H12N 0.9900 .
C128 C127 1.525(7) .
C128 H12O 0.9900 .
C128 H12P 0.9900 .
C124 H12Q 0.9900 .
C124 H12R 0.9900 .
C127 O6A 1.440(6) .
C127 H12S 0.9900 .
C127 H12T 0.9900 .
